data_1566970
loop_
_publ_author_name
'R\'ios, Pablo'
'See, Matthew S.'
'Handford, Rex C.'
'Teat, Simon J.'
'Tilley, T. Don'

_publ_section_title
;
 Robust dicopper(i) \m-boryl complexes supported by a dinucleating
 naphthyridine-based ligand.
;
_journal_issue 22
_journal_name_full 'Chemical science'
_journal_page_first 6619
_journal_page_last 6625
_journal_paper_doi 10.1039/d2sc00848c
_journal_volume 13
_journal_year 2022
_chemical_formula_sum 'C78 H69 B2 Cu4 F16 N14 O12.5 S4'
_chemical_formula_weight 2110.49
_chemical_properties_physical Air-sensitive,Moisture-sensitive
_space_group_crystal_system monoclinic
_space_group_IT_number 14
_space_group_name_Hall '-P 2yn'
_space_group_name_H-M_alt 'P 1 21/n 1'
_atom_sites_solution_hydrogens geom
_audit_creation_method SHELXL-2018/3
_audit_update_record
;
2022-04-11 deposited with the CCDC.	2022-05-06 downloaded from the CCDC.
;
_cell_angle_alpha 90
_cell_angle_beta 90.5430(10)
_cell_angle_gamma 90
_cell_formula_units_Z 4
_cell_length_a 12.48590(10)
_cell_length_b 32.2974(3)
_cell_length_c 21.2406(2)
_cell_measurement_reflns_used 52590
_cell_measurement_temperature 100(2)
_cell_measurement_theta_max 78.4150
_cell_measurement_theta_min 3.4770
_cell_volume 8565.14(13)
_computing_cell_refinement 'CrysAlisPro 1.171.40.84a (Rigaku OD, 2020)'
_computing_data_collection 'CrysAlisPro 1.171.40.84a (Rigaku OD, 2020)'
_computing_data_reduction 'CrysAlisPro 1.171.40.84a (Rigaku OD, 2020)'
_computing_molecular_graphics 'Olex2 1.5 (Dolomanov et al., 2009)'
_computing_publication_material 'Olex2 1.5 (Dolomanov et al., 2009)'
_computing_structure_refinement 'SHELXL-2018/3 (Sheldrick, 2018)'
_diffrn_ambient_temperature 100(2)
_diffrn_detector_area_resol_mean 5.8140
_diffrn_measured_fraction_theta_full 0.999
_diffrn_measured_fraction_theta_max 0.998
_diffrn_measurement_device_type 'ROD, Synergy Custom DW system, Pilatus 200K'
_diffrn_measurement_method '\w scans'
_diffrn_radiation_type CuK\a
_diffrn_radiation_wavelength 1.54184
_diffrn_reflns_av_R_equivalents 0.0428
_diffrn_reflns_av_unetI/netI 0.0236
_diffrn_reflns_Laue_measured_fraction_full 0.999
_diffrn_reflns_Laue_measured_fraction_max 0.998
_diffrn_reflns_limit_h_max 15
_diffrn_reflns_limit_h_min -14
_diffrn_reflns_limit_k_max 40
_diffrn_reflns_limit_k_min -40
_diffrn_reflns_limit_l_max 26
_diffrn_reflns_limit_l_min -25
_diffrn_reflns_number 122461
_diffrn_reflns_point_group_measured_fraction_full 0.999
_diffrn_reflns_point_group_measured_fraction_max 0.998
_diffrn_reflns_theta_full 67.684
_diffrn_reflns_theta_max 74.502
_diffrn_reflns_theta_min 3.438
_diffrn_source 'Rotating-anode X-ray tube'
_exptl_absorpt_coefficient_mu 2.946
_exptl_absorpt_correction_T_max 1.00000
_exptl_absorpt_correction_T_min 0.67457
_exptl_absorpt_correction_type multi-scan
_exptl_absorpt_process_details
;
CrysAlisPro 1.171.40.84a (Rigaku Oxford Diffraction, 2020)
Empirical absorption correction using spherical harmonics,
implemented in SCALE3 ABSPACK scaling algorithm.
;
_exptl_crystal_colour 'clear yellowish green'
_exptl_crystal_colour_lustre clear
_exptl_crystal_colour_modifier yellowish
_exptl_crystal_colour_primary green
_exptl_crystal_density_diffrn 1.637
_exptl_crystal_description plate
_exptl_crystal_F_000 4276
_exptl_crystal_size_max 0.250
_exptl_crystal_size_mid 0.200
_exptl_crystal_size_min 0.080
_refine_diff_density_max 1.667
_refine_diff_density_min -1.408
_refine_diff_density_rms 0.112
_refine_ls_extinction_method none
_refine_ls_goodness_of_fit_ref 1.037
_refine_ls_hydrogen_treatment constr
_refine_ls_matrix_type full
_refine_ls_number_parameters 1501
_refine_ls_number_reflns 17501
_refine_ls_number_restraints 1299
_refine_ls_restrained_S_all 1.095
_refine_ls_R_factor_all 0.0967
_refine_ls_R_factor_gt 0.0866
_refine_ls_shift/su_max 0.001
_refine_ls_shift/su_mean 0.000
_refine_ls_structure_factor_coef Fsqd
_refine_ls_weighting_details 'w=1/[\s^2^(Fo^2^)+(0.1627P)^2^+18.0029P] where P=(Fo^2^+2Fc^2^)/3'
_refine_ls_weighting_scheme calc
_refine_ls_wR_factor_gt 0.2561
_refine_ls_wR_factor_ref 0.2677
_reflns_Friedel_coverage 0.000
_reflns_number_gt 14574
_reflns_number_total 17501
_reflns_threshold_expression 'I > 2\s(I)'
_cod_data_source_file d2sc00848c2.cif
_cod_data_source_block 2
_cod_depositor_comments 'Adding full bibliography for 1566968--1566970.cif.'
_cod_original_cell_volume 8565.15(13)
_cod_original_sg_symbol_H-M 'P 21/n'
_cod_original_formula_sum 'C78 H69 B2 Cu4 F16 N14 O12.50 S4'
_cod_database_code 1566970
_shelx_shelxl_version_number 2018/3
_shelx_space_group_comment
;
The symmetry employed for this shelxl refinement is uniquely defined
by the following loop, which should always be used as a source of
symmetry information in preference to the above space-group names.
They are only intended as comments.
;
_shelx_estimated_absorpt_t_min 0.526
_shelx_estimated_absorpt_t_max 0.798

loop_
_space_group_symop_operation_xyz
'x, y, z'
'-x+1/2, y+1/2, -z+1/2'
'-x, -y, -z'
'x-1/2, -y-1/2, z-1/2'

loop_
_atom_site_label
_atom_site_type_symbol
_atom_site_fract_x
_atom_site_fract_y
_atom_site_fract_z
_atom_site_U_iso_or_equiv
_atom_site_adp_type
_atom_site_occupancy
_atom_site_site_symmetry_order
_atom_site_calc_flag
_atom_site_refinement_flags_posn
_atom_site_refinement_flags_adp
_atom_site_refinement_flags_occupancy
_atom_site_disorder_assembly
_atom_site_disorder_group
Cu2 Cu 0.39258(6) 0.34705(2) 0.88095(3) 0.0488(2) Uani 1 1 d . . . . .
Cu1 Cu 0.46718(6) 0.41100(2) 0.85817(3) 0.0493(2) Uani 1 1 d . . . . .
Cu1A Cu 0.89058(5) 0.34249(2) 0.63881(4) 0.0530(2) Uani 1 1 d . . . . .
Cu2A Cu 0.87525(6) 0.39294(3) 0.56112(4) 0.0597(2) Uani 1 1 d . . . . .
F1A F 0.7882(2) 0.21574(10) 0.68738(15) 0.0615(7) Uani 1 1 d . . . . .
F2 F 0.3078(3) 0.22716(10) 0.79497(14) 0.0626(8) Uani 1 1 d . . . . .
F2A F 0.7176(3) 0.41824(14) 0.37746(15) 0.0800(11) Uani 1 1 d . . . . .
F1 F 0.6157(4) 0.48212(12) 0.70424(19) 0.0861(12) Uani 1 1 d . . . . .
O1A O 1.0869(3) 0.39464(12) 0.62965(19) 0.0594(9) Uani 1 1 d . . . . .
N1 N 0.4974(3) 0.39097(12) 0.76681(18) 0.0463(8) Uani 1 1 d . . . . .
N2 N 0.4222(3) 0.32746(12) 0.78900(17) 0.0443(8) Uani 1 1 d . . . . .
O2 O 0.5050(4) 0.38691(12) 0.99218(17) 0.0662(10) Uani 1 1 d . . . . .
O2A O 0.9568(3) 0.42773(14) 0.6858(2) 0.0710(11) Uani 1 1 d . . . . .
N1A N 0.7880(3) 0.30408(14) 0.58773(19) 0.0505(9) Uani 1 1 d . . . . .
N4A N 0.8091(3) 0.32394(13) 0.72069(19) 0.0507(9) Uani 1 1 d . . . . .
N3 N 0.4160(3) 0.46682(13) 0.8202(2) 0.0538(10) Uani 1 1 d . . . . .
N6 N 0.4376(3) 0.28870(13) 0.91339(18) 0.0489(9) Uani 1 1 d . . . . .
N3A N 0.9896(3) 0.29084(14) 0.65268(19) 0.0505(9) Uani 1 1 d . . . . .
O1 O 0.3339(4) 0.40978(14) 0.97826(19) 0.0718(11) Uani 1 1 d . . . . .
N5 N 0.2374(3) 0.32217(15) 0.87030(19) 0.0561(10) Uani 1 1 d . . . . .
N4 N 0.6208(3) 0.43738(14) 0.8587(2) 0.0581(11) Uani 1 1 d . . . . .
N2A N 0.7714(3) 0.35445(16) 0.5114(2) 0.0559(10) Uani 1 1 d . . . . .
N6A N 0.7764(3) 0.44294(16) 0.5383(2) 0.0584(11) Uani 1 1 d . . . . .
N5A N 0.9511(4) 0.40586(16) 0.4745(3) 0.0651(12) Uani 1 1 d . . . . .
C8 C 0.4763(3) 0.35170(15) 0.7470(2) 0.0433(9) Uani 1 1 d . . . . .
C1A C 0.7681(3) 0.26708(18) 0.6088(2) 0.0526(12) Uani 1 1 d . . . . .
C4 C 0.5067(4) 0.33701(16) 0.6879(2) 0.0490(10) Uani 1 1 d . . . . .
C9A C 0.8205(4) 0.25576(16) 0.6722(2) 0.0505(11) Uani 1 1 d . . . . .
C15A C 0.7824(4) 0.28387(16) 0.7261(2) 0.0504(11) Uani 1 1 d . . . . .
C20 C 0.3341(4) 0.26532(17) 0.8219(2) 0.0537(11) Uani 1 1 d . . . . .
C7 C 0.3982(4) 0.28939(16) 0.7732(2) 0.0469(10) Uani 1 1 d . . . . .
C10A C 0.9430(4) 0.25518(16) 0.6673(2) 0.0483(10) Uani 1 1 d . . . . .
C5 C 0.4821(4) 0.29500(17) 0.6732(2) 0.0507(11) Uani 1 1 d . . . . .
H5 H 0.503368 0.283527 0.634086 0.061 Uiso 1 1 calc R U . . .
C26 C 0.4029(4) 0.25584(16) 0.8812(2) 0.0492(10) Uani 1 1 d . . . . .
C1 C 0.5466(4) 0.41613(17) 0.7271(2) 0.0545(11) Uani 1 1 d . . . . .
C30 C 0.4960(4) 0.28252(17) 0.9655(2) 0.0535(11) Uani 1 1 d . . . . .
H30 H 0.520647 0.305886 0.988678 0.064 Uiso 1 1 calc R U . . .
C10 C 0.4706(5) 0.48330(16) 0.7731(3) 0.0582(12) Uani 1 1 d . . . . .
C8A C 0.7472(4) 0.31575(19) 0.5308(2) 0.0560(13) Uani 1 1 d . . . . .
C21 C 0.2295(4) 0.28663(19) 0.8380(2) 0.0551(12) Uani 1 1 d . . . . .
C14A C 1.0974(4) 0.29161(19) 0.6454(2) 0.0543(12) Uani 1 1 d . . . . .
H14A H 1.131327 0.316977 0.634898 0.065 Uiso 1 1 calc R U . . .
C7A C 0.7347(4) 0.3669(2) 0.4552(3) 0.0621(14) Uani 1 1 d . . . . .
C16A C 0.7259(4) 0.26794(19) 0.7757(3) 0.0572(12) Uani 1 1 d . . . . .
H16A H 0.708048 0.239371 0.777335 0.069 Uiso 1 1 calc R U . . .
C27A C 0.6608(4) 0.4746(2) 0.4615(3) 0.0655(15) Uani 1 1 d . . . . .
H27A H 0.628863 0.474047 0.420788 0.079 Uiso 1 1 calc R U . . .
C6 C 0.4286(4) 0.27150(16) 0.7151(2) 0.0509(11) Uani 1 1 d . . . . .
H6 H 0.411556 0.243485 0.705780 0.061 Uiso 1 1 calc R U . . .
C27 C 0.4267(4) 0.21578(18) 0.8992(3) 0.0578(12) Uani 1 1 d . . . . .
H27 H 0.402187 0.192968 0.874768 0.069 Uiso 1 1 calc R U . . .
C30A C 0.7528(4) 0.47386(18) 0.5779(3) 0.0596(13) Uani 1 1 d . . . . .
H30A H 0.784881 0.473757 0.618639 0.071 Uiso 1 1 calc R U . . .
C11A C 1.0004(4) 0.21885(18) 0.6771(2) 0.0552(12) Uani 1 1 d . . . . .
H11A H 0.965487 0.193965 0.689051 0.066 Uiso 1 1 calc R U . . .
C29 C 0.5217(5) 0.24369(19) 0.9869(3) 0.0607(13) Uani 1 1 d . . . . .
H29 H 0.563068 0.240304 1.024309 0.073 Uiso 1 1 calc R U . . .
C3 C 0.5596(4) 0.36464(18) 0.6475(2) 0.0545(12) Uani 1 1 d . . . . .
H3 H 0.582063 0.355779 0.607080 0.065 Uiso 1 1 calc R U . . .
C26A C 0.7316(4) 0.4439(2) 0.4800(3) 0.0602(13) Uani 1 1 d . . . . .
C19A C 0.7794(4) 0.34978(17) 0.7670(2) 0.0545(12) Uani 1 1 d . . . . .
H19A H 0.797703 0.378250 0.763931 0.065 Uiso 1 1 calc R U . . .
C13A C 1.1589(4) 0.2564(2) 0.6529(2) 0.0581(13) Uani 1 1 d . . . . .
H13A H 1.234152 0.257509 0.646960 0.070 Uiso 1 1 calc R U . . .
C12A C 1.1107(4) 0.22010(19) 0.6689(2) 0.0589(13) Uani 1 1 d . . . . .
H12A H 1.152370 0.195735 0.674494 0.071 Uiso 1 1 calc R U . . .
C15 C 0.6521(4) 0.45744(18) 0.8072(3) 0.0656(15) Uani 1 1 d . . . . .
C18A C 0.7228(5) 0.3363(2) 0.8190(3) 0.0624(14) Uani 1 1 d . . . . .
H18A H 0.703028 0.355319 0.851030 0.075 Uiso 1 1 calc R U . . .
C3A C 0.6601(4) 0.2497(2) 0.5193(3) 0.0674(16) Uani 1 1 d . . . . .
H3A H 0.615040 0.231148 0.496589 0.081 Uiso 1 1 calc R U . . .
C9 C 0.5710(5) 0.45949(17) 0.7530(3) 0.0612(13) Uani 1 1 d . . . . .
C4A C 0.6826(4) 0.2886(2) 0.4945(3) 0.0605(14) Uani 1 1 d . . . . .
C20A C 0.7673(4) 0.4099(2) 0.4350(3) 0.0648(15) Uani 1 1 d . . . . .
C22 C 0.1307(4) 0.2701(2) 0.8203(2) 0.0642(15) Uani 1 1 d . . . . .
H22 H 0.126398 0.245071 0.797043 0.077 Uiso 1 1 calc R U . . .
C6A C 0.6717(4) 0.3416(2) 0.4155(3) 0.0701(17) Uani 1 1 d . . . . .
H6A H 0.648516 0.351240 0.375375 0.084 Uiso 1 1 calc R U . . .
C2A C 0.7031(4) 0.2379(2) 0.5766(3) 0.0594(13) Uani 1 1 d . . . . .
H2A H 0.689520 0.211310 0.593780 0.071 Uiso 1 1 calc R U . . .
C14 C 0.3297(4) 0.48701(18) 0.8420(3) 0.0634(14) Uani 1 1 d . . . . .
H14 H 0.290375 0.475298 0.875723 0.076 Uiso 1 1 calc R U . . .
C5A C 0.6452(4) 0.3038(2) 0.4353(3) 0.0692(17) Uani 1 1 d . . . . .
H5A H 0.600871 0.286767 0.409543 0.083 Uiso 1 1 calc R U . . .
C21A C 0.8888(4) 0.4121(2) 0.4242(3) 0.0641(14) Uani 1 1 d . . . . .
C2 C 0.5783(5) 0.40423(19) 0.6668(3) 0.0611(13) Uani 1 1 d . . . . .
H2 H 0.612418 0.423457 0.639752 0.073 Uiso 1 1 calc R U . . .
C23 C 0.0392(4) 0.2911(3) 0.8375(3) 0.076(2) Uani 1 1 d . . . . .
H23 H -0.029219 0.280812 0.825457 0.092 Uiso 1 1 calc R U . . .
C19 C 0.6892(5) 0.4344(2) 0.9073(4) 0.0750(18) Uani 1 1 d . . . . .
H19 H 0.668342 0.419121 0.943339 0.090 Uiso 1 1 calc R U . . .
C25 C 0.1484(4) 0.3417(2) 0.8872(3) 0.0633(14) Uani 1 1 d . . . . .
H25 H 0.154662 0.366607 0.910645 0.076 Uiso 1 1 calc R U . . .
C17A C 0.6956(4) 0.2949(2) 0.8238(3) 0.0636(14) Uani 1 1 d . . . . .
H17A H 0.657077 0.285034 0.859067 0.076 Uiso 1 1 calc R U . . .
C28 C 0.4868(5) 0.20945(19) 0.9532(3) 0.0648(14) Uani 1 1 d . . . . .
H28 H 0.503765 0.182231 0.967030 0.078 Uiso 1 1 calc R U . . .
C28A C 0.6373(4) 0.5059(2) 0.5032(3) 0.0659(15) Uani 1 1 d . . . . .
H28A H 0.589216 0.527392 0.491291 0.079 Uiso 1 1 calc R U . . .
C29A C 0.6842(5) 0.5058(2) 0.5623(3) 0.0638(13) Uani 1 1 d . . . . .
H29A H 0.669617 0.527262 0.591593 0.077 Uiso 1 1 calc R U . . .
C13 C 0.2965(5) 0.5248(2) 0.8164(4) 0.079(2) Uani 1 1 d . . . . .
H13 H 0.235846 0.538776 0.832760 0.094 Uiso 1 1 calc R U . . .
C11 C 0.4417(7) 0.52060(19) 0.7449(3) 0.0778(19) Uani 1 1 d . . . . .
H11 H 0.481480 0.531786 0.710988 0.093 Uiso 1 1 calc R U . . .
C24 C 0.0474(5) 0.3273(3) 0.8723(3) 0.0734(17) Uani 1 1 d . . . . .
H24 H -0.014781 0.341700 0.885493 0.088 Uiso 1 1 calc R U . . .
C32 C 0.4772(7) 0.40678(19) 1.0508(3) 0.0738(17) Uani 1 1 d . . . . .
C12 C 0.3511(7) 0.5411(2) 0.7686(4) 0.088(2) Uani 1 1 d . . . . .
H12 H 0.328765 0.566660 0.750546 0.105 Uiso 1 1 calc R U . . .
C25A C 1.0568(5) 0.4077(2) 0.4684(4) 0.0738(17) Uani 1 1 d . . . . .
H25A H 1.101419 0.403783 0.504344 0.089 Uiso 1 1 calc R U . . .
C31A C 1.1391(5) 0.4269(3) 0.6654(3) 0.0817(17) Uani 1 1 d . . . . .
C31 C 0.3571(7) 0.4058(2) 1.0471(3) 0.0776(19) Uani 1 1 d . . . . .
C22A C 0.9289(6) 0.4194(3) 0.3651(4) 0.0820(19) Uani 1 1 d . . . . .
H22A H 0.882446 0.422961 0.329871 0.098 Uiso 1 1 calc R U . . .
C36 C 0.5283(7) 0.3826(2) 1.1045(3) 0.0812(19) Uani 1 1 d . . . . .
H36A H 0.497654 0.391708 1.144500 0.122 Uiso 1 1 calc R U . . .
H36B H 0.605752 0.387601 1.105100 0.122 Uiso 1 1 calc R U . . .
H36C H 0.514534 0.353016 1.098587 0.122 Uiso 1 1 calc R U . . .
C18 C 0.7897(6) 0.4530(3) 0.9070(5) 0.091(2) Uani 1 1 d . . . . .
H18 H 0.835689 0.451265 0.942788 0.109 Uiso 1 1 calc R U . . .
C32A C 1.0574(5) 0.4402(2) 0.7153(4) 0.0754(17) Uani 1 1 d . . . . .
C24A C 1.1036(6) 0.4154(2) 0.4103(5) 0.091(2) Uani 1 1 d . . . . .
H24A H 1.179297 0.416449 0.406495 0.109 Uiso 1 1 calc R U . . .
B1 B 0.4213(6) 0.3929(2) 0.9484(3) 0.0588(14) Uani 1 1 d . . . . .
B1A B 0.9761(5) 0.3978(2) 0.6390(3) 0.0604(15) Uani 1 1 d . . . . .
C35A C 1.0529(6) 0.4845(3) 0.7326(4) 0.090(2) Uani 1 1 d . . . . .
H35D H 1.124831 0.494112 0.744247 0.135 Uiso 1 1 calc R U . . .
H35E H 1.004854 0.488070 0.768452 0.135 Uiso 1 1 calc R U . . .
H35F H 1.026002 0.500608 0.696746 0.135 Uiso 1 1 calc R U . . .
C23A C 1.0389(6) 0.4214(3) 0.3586(5) 0.095(2) Uani 1 1 d . . . . .
H23A H 1.069381 0.426859 0.318637 0.113 Uiso 1 1 calc R U . . .
C34 C 0.3085(6) 0.3644(2) 1.0675(3) 0.0792(18) Uani 1 1 d . . . . .
H34A H 0.348266 0.341590 1.048189 0.119 Uiso 1 1 calc R U . . .
H34B H 0.233307 0.363097 1.053944 0.119 Uiso 1 1 calc R U . . .
H34C H 0.312812 0.361928 1.113459 0.119 Uiso 1 1 calc R U . . .
C16 C 0.7515(5) 0.4761(3) 0.8021(4) 0.092(2) Uani 1 1 d . . . . .
H16 H 0.772623 0.490093 0.764863 0.111 Uiso 1 1 calc R U . . .
C35 C 0.5247(9) 0.4507(2) 1.0494(4) 0.107(3) Uani 1 1 d . . . . .
H35A H 0.475880 0.469135 1.026401 0.160 Uiso 1 1 calc R U . . .
H35B H 0.594139 0.450040 1.028262 0.160 Uiso 1 1 calc R U . . .
H35C H 0.534377 0.460778 1.092551 0.160 Uiso 1 1 calc R U . . .
C17 C 0.8202(5) 0.4731(3) 0.8557(5) 0.107(3) Uani 1 1 d . . . . .
H17 H 0.888923 0.485735 0.854805 0.128 Uiso 1 1 calc R U . . .
C36A C 1.0701(8) 0.4128(4) 0.7737(5) 0.125(4) Uani 1 1 d . . . . .
H36D H 1.099309 0.385818 0.761414 0.187 Uiso 1 1 calc R U . . .
H36E H 1.000170 0.408823 0.793373 0.187 Uiso 1 1 calc R U . . .
H36F H 1.119143 0.426103 0.803814 0.187 Uiso 1 1 calc R U . . .
C33 C 0.2992(9) 0.4409(3) 1.0807(4) 0.118(4) Uani 1 1 d . . . . .
H33A H 0.323228 0.442026 1.124752 0.177 Uiso 1 1 calc R U . . .
H33B H 0.221782 0.435892 1.079089 0.177 Uiso 1 1 calc R U . . .
H33C H 0.315323 0.467215 1.059993 0.177 Uiso 1 1 calc R U . . .
C33A C 1.2477(7) 0.4173(4) 0.6783(7) 0.153(4) Uani 1 1 d . . . . .
H33D H 1.279788 0.439428 0.703814 0.229 Uiso 1 1 calc R U . . .
H33E H 1.286566 0.414739 0.638649 0.229 Uiso 1 1 calc R U . . .
H33F H 1.251887 0.391089 0.701446 0.229 Uiso 1 1 calc R U . . .
C34A C 1.1453(10) 0.4654(3) 0.6158(5) 0.119(3) Uani 1 1 d . . . . .
H34D H 1.072900 0.475915 0.607337 0.178 Uiso 1 1 calc R U . . .
H34E H 1.177045 0.455829 0.576354 0.178 Uiso 1 1 calc R U . . .
H34F H 1.189475 0.487568 0.633817 0.178 Uiso 1 1 calc R U . . .
N7 N 0.4275(6) 0.1363(2) 0.6062(3) 0.0631(15) Uani 0.647(7) 1 d D U P A 1
S1 S 0.4268(3) 0.17645(13) 0.56323(19) 0.0539(8) Uani 0.647(7) 1 d D U P A 1
O3 O 0.5086(4) 0.16701(18) 0.5217(3) 0.0915(13) Uani 1 1 d D U . . .
O4 O 0.4202(6) 0.21554(19) 0.5912(3) 0.0604(16) Uani 0.647(7) 1 d D U P A 1
C37 C 0.3049(7) 0.1717(3) 0.5153(4) 0.0646(16) Uani 0.647(7) 1 d D U P A 1
F3 F 0.3055(6) 0.2000(2) 0.4702(3) 0.0799(18) Uani 0.647(7) 1 d D U P A 1
F4 F 0.3043(6) 0.1355(2) 0.4848(3) 0.0802(18) Uani 0.647(7) 1 d D U P A 1
F5 F 0.2214(5) 0.1745(3) 0.5505(3) 0.0803(18) Uani 0.647(7) 1 d D U P A 1
S2 S 0.3991(2) 0.13742(9) 0.67660(13) 0.0646(7) Uani 0.688(5) 1 d D U P A 1
O5 O 0.3793(7) 0.0970(2) 0.6985(3) 0.084(2) Uani 0.688(5) 1 d D U P A 1
O6 O 0.3316(4) 0.1701(2) 0.6973(3) 0.0693(16) Uani 0.688(5) 1 d D U P A 1
C38 C 0.5274(7) 0.1489(3) 0.7127(4) 0.070(2) Uani 0.688(5) 1 d D U P A 1
F6 F 0.5706(4) 0.1838(2) 0.6897(3) 0.0807(16) Uani 0.688(5) 1 d D U P A 1
F7 F 0.5972(5) 0.1185(2) 0.7059(3) 0.0963(19) Uani 0.688(5) 1 d D U P A 1
F8 F 0.5158(7) 0.1556(3) 0.7762(3) 0.0846(19) Uani 0.688(5) 1 d D U P A 1
N7A N 0.3809(15) 0.1679(5) 0.6304(7) 0.064(2) Uani 0.227(7) 1 d D U P A 2
S1A S 0.4211(11) 0.1818(5) 0.5612(6) 0.0632(19) Uani 0.227(7) 1 d D U P A 2
O4A O 0.4123(16) 0.2262(4) 0.5633(9) 0.060(4) Uani 0.227(7) 1 d D U P A 2
C37A C 0.2997(13) 0.1697(6) 0.5164(8) 0.065(2) Uani 0.227(7) 1 d D U P A 2
F3A F 0.3142(15) 0.1779(7) 0.4564(7) 0.076(3) Uani 0.227(7) 1 d D U P A 2
F4A F 0.2745(15) 0.1295(5) 0.5177(10) 0.079(3) Uani 0.227(7) 1 d D U P A 2
F5A F 0.2191(14) 0.1929(6) 0.5331(10) 0.075(4) Uani 0.227(7) 1 d D U P A 2
S2A S 0.3952(8) 0.1253(3) 0.6602(4) 0.090(2) Uani 0.312(5) 1 d D U P A 2
O5A O 0.4073(15) 0.0925(4) 0.6179(7) 0.094(4) Uani 0.312(5) 1 d D U P A 2
O6A O 0.3223(12) 0.1209(5) 0.7111(6) 0.080(3) Uani 0.312(5) 1 d D U P A 2
C38A C 0.5211(12) 0.1278(6) 0.6984(8) 0.086(3) Uani 0.312(5) 1 d D U P A 2
F6A F 0.5965(11) 0.1418(6) 0.6591(7) 0.106(4) Uani 0.312(5) 1 d D U P A 2
F7A F 0.5495(15) 0.0914(5) 0.7215(8) 0.111(4) Uani 0.312(5) 1 d D U P A 2
F8A F 0.5220(16) 0.1560(6) 0.7468(9) 0.098(4) Uani 0.312(5) 1 d D U P A 2
N7' N 0.381(3) 0.1366(14) 0.6053(4) 0.067(2) Uiso 0.088(3) 1 d D U P A 3
S1' S 0.4101(9) 0.1437(4) 0.5313(5) 0.056(2) Uiso 0.088(3) 1 d D U P A 3
O4' O 0.387(3) 0.1105(9) 0.4912(16) 0.086(7) Uiso 0.088(3) 1 d D U P A 3
C37' C 0.3131(17) 0.1823(8) 0.5054(13) 0.066(3) Uiso 0.088(3) 1 d D U P A 3
F3' F 0.361(3) 0.2085(10) 0.4663(16) 0.069(5) Uiso 0.088(3) 1 d D U P A 3
F4' F 0.275(3) 0.2053(10) 0.5520(15) 0.079(4) Uiso 0.088(3) 1 d D U P A 3
F5' F 0.236(2) 0.1623(11) 0.4768(17) 0.080(4) Uiso 0.088(3) 1 d D U P A 3
S2' S 0.3991(2) 0.13742(9) 0.67660(13) 0.0646(7) Uani 0.088(3) 1 d D . P A 3
N7B N 1.4303(7) 0.3483(3) 0.4079(4) 0.071(2) Uani 0.534(3) 1 d D . P B 1
S1B S 1.39336(17) 0.36954(7) 0.47442(9) 0.0446(5) Uani 0.534(3) 1 d D . P B 1
O3A O 1.4913(5) 0.3782(3) 0.5041(3) 0.0637(16) Uani 0.534(3) 1 d D . P B 1
O4B O 1.3119(7) 0.3976(3) 0.4693(4) 0.081(2) Uani 0.534(3) 1 d D . P B 1
C37B C 1.3428(8) 0.3242(3) 0.5137(5) 0.0645(16) Uani 0.534(3) 1 d D . P B 1
F5B F 1.2512(6) 0.3128(3) 0.4869(4) 0.091(2) Uani 0.534(3) 1 d D . P B 1
F3B F 1.3221(5) 0.3367(2) 0.5731(3) 0.0760(16) Uani 0.534(3) 1 d D . P B 1
F4B F 1.4185(7) 0.2960(3) 0.5177(6) 0.110(3) Uani 0.534(3) 1 d D . P B 1
S2B S 1.3588(3) 0.33339(11) 0.34962(16) 0.0790(9) Uani 0.534(3) 1 d D . P B 1
O6B O 1.2413(6) 0.3363(3) 0.3542(4) 0.0757(19) Uani 0.534(3) 1 d D . P B 1
O5B O 1.3958(10) 0.2994(3) 0.3178(5) 0.101(3) Uani 0.534(3) 1 d D . P B 1
C38B C 1.3908(9) 0.3766(3) 0.3006(5) 0.0764(18) Uani 0.534(3) 1 d D . P B 1
F7B F 1.3364(12) 0.3688(4) 0.2446(5) 0.108(3) Uani 0.534(3) 1 d D . P B 1
F6B F 1.4962(6) 0.3750(3) 0.2916(4) 0.090(2) Uani 0.534(3) 1 d D . P B 1
F8B F 1.3562(6) 0.4131(2) 0.3275(4) 0.089(2) Uani 0.534(3) 1 d D . P B 1
N7C N 1.3479(8) 0.3672(3) 0.4014(5) 0.084(3) Uani 0.466(3) 1 d D . P B 2
S1C S 1.3129(4) 0.31800(17) 0.4125(4) 0.132(2) Uani 0.466(3) 1 d D . P B 2
O3B O 1.3857(12) 0.2847(4) 0.4061(11) 0.167(6) Uani 0.466(3) 1 d D . P B 2
O4C O 1.2030(9) 0.3134(5) 0.4027(11) 0.166(6) Uani 0.466(3) 1 d D . P B 2
C37C C 1.3235(14) 0.3238(5) 0.4980(6) 0.156(4) Uani 0.466(3) 1 d D . P B 2
F3C F 1.2682(14) 0.3561(6) 0.5173(8) 0.196(6) Uani 0.466(3) 1 d D . P B 2
F4C F 1.4261(11) 0.3286(6) 0.5163(9) 0.185(5) Uani 0.466(3) 1 d D . P B 2
F5C F 1.2849(14) 0.2920(6) 0.5262(11) 0.245(7) Uani 0.466(3) 1 d D . P B 2
S2C S 1.41971(15) 0.37491(8) 0.34449(9) 0.0394(6) Uani 0.466(3) 1 d D . P B 2
O5C O 1.4851(9) 0.4103(3) 0.3511(5) 0.089(3) Uani 0.466(3) 1 d D . P B 2
O6C O 1.4689(9) 0.3363(4) 0.3247(8) 0.123(4) Uani 0.466(3) 1 d D . P B 2
C38C C 1.3206(10) 0.3856(4) 0.2876(5) 0.079(3) Uani 0.466(3) 1 d D . P B 2
F7C F 1.3685(11) 0.3897(7) 0.2319(4) 0.160(7) Uani 0.466(3) 1 d D . P B 2
F8C F 1.2720(5) 0.4213(2) 0.2975(3) 0.0678(17) Uani 0.466(3) 1 d D . P B 2
F9C F 1.2515(9) 0.3548(3) 0.2800(8) 0.140(6) Uani 0.466(3) 1 d . . P B 2
O7 O 0.494(2) 0.0011(5) 0.5154(8) 0.103(5) Uani 0.5 1 d D U P C -1
C42 C 0.5571(15) 0.0670(6) 0.4873(10) 0.097(6) Uani 0.5 1 d D U P C -1
H42A H 0.616408 0.080966 0.509172 0.145 Uiso 0.5 1 calc R U P C -1
H42B H 0.511216 0.087635 0.466747 0.145 Uiso 0.5 1 calc R U P C -1
H42C H 0.585866 0.048083 0.455577 0.145 Uiso 0.5 1 calc R U P C -1
C41 C 0.4931(12) 0.0430(4) 0.5338(7) 0.091(4) Uani 0.5 1 d D U P C -1
H41A H 0.524727 0.045916 0.576466 0.109 Uiso 0.5 1 calc R U P C -1
H41B H 0.418635 0.053508 0.534704 0.109 Uiso 0.5 1 calc R U P C -1
C40 C 0.4107(11) -0.0174(6) 0.5503(9) 0.112(6) Uani 0.5 1 d D U P C -1
H40A H 0.340772 -0.011540 0.529814 0.134 Uiso 0.5 1 calc R U P C -1
H40B H 0.409656 -0.005555 0.593266 0.134 Uiso 0.5 1 calc R U P C -1
C39 C 0.427(3) -0.0626(7) 0.5540(19) 0.22(2) Uani 0.5 1 d D U P C -1
H39A H 0.369620 -0.075204 0.578245 0.328 Uiso 0.5 1 calc R U P C -1
H39B H 0.427604 -0.074288 0.511389 0.328 Uiso 0.5 1 calc R U P C -1
H39C H 0.496347 -0.068315 0.574711 0.328 Uiso 0.5 1 calc R U P C -1

loop_
_atom_site_aniso_label
_atom_site_aniso_U_11
_atom_site_aniso_U_22
_atom_site_aniso_U_33
_atom_site_aniso_U_23
_atom_site_aniso_U_13
_atom_site_aniso_U_12
Cu2 0.0521(4) 0.0578(4) 0.0364(3) -0.0003(3) -0.0067(3) -0.0017(3)
Cu1 0.0509(4) 0.0546(4) 0.0421(4) 0.0012(3) -0.0126(3) 0.0008(3)
Cu1A 0.0374(4) 0.0687(5) 0.0527(4) 0.0000(3) -0.0156(3) -0.0079(3)
Cu2A 0.0420(4) 0.0768(5) 0.0599(5) 0.0071(4) -0.0191(3) -0.0034(3)
F1A 0.0558(16) 0.0660(18) 0.0626(18) -0.0146(14) 0.0031(14) -0.0146(14)
F2 0.0648(18) 0.0699(18) 0.0529(16) -0.0044(14) -0.0077(14) -0.0233(15)
F2A 0.0600(19) 0.134(3) 0.0464(16) 0.0100(18) -0.0094(14) 0.021(2)
F1 0.113(3) 0.071(2) 0.075(2) -0.0047(18) 0.028(2) -0.031(2)
O1A 0.0404(17) 0.071(2) 0.066(2) 0.0037(18) -0.0143(15) -0.0105(15)
N1 0.0424(19) 0.054(2) 0.0420(19) 0.0019(16) -0.0052(15) -0.0022(16)
N2 0.0392(18) 0.057(2) 0.0364(17) -0.0021(16) -0.0062(14) -0.0045(16)
O2 0.090(3) 0.065(2) 0.0433(18) -0.0008(16) -0.0222(18) -0.002(2)
O2A 0.0453(19) 0.083(3) 0.085(3) -0.011(2) -0.0215(19) -0.0088(18)
N1A 0.0319(17) 0.075(3) 0.045(2) -0.0075(19) -0.0050(15) -0.0075(17)
N4A 0.042(2) 0.060(2) 0.050(2) -0.0075(18) -0.0138(17) -0.0021(17)
N3 0.050(2) 0.055(2) 0.057(2) -0.0001(19) -0.0152(18) 0.0050(18)
N6 0.049(2) 0.060(2) 0.0370(18) 0.0013(16) -0.0069(16) -0.0003(17)
N3A 0.0364(19) 0.071(3) 0.044(2) -0.0038(18) -0.0042(15) -0.0038(17)
O1 0.088(3) 0.076(3) 0.052(2) -0.0135(19) -0.004(2) 0.010(2)
N5 0.046(2) 0.079(3) 0.043(2) 0.008(2) -0.0050(17) -0.005(2)
N4 0.049(2) 0.053(2) 0.072(3) -0.006(2) -0.019(2) 0.0064(18)
N2A 0.0346(19) 0.086(3) 0.047(2) -0.004(2) -0.0101(16) -0.0022(19)
N6A 0.040(2) 0.083(3) 0.052(2) 0.008(2) -0.0069(17) -0.001(2)
N5A 0.039(2) 0.078(3) 0.078(3) 0.010(2) 0.000(2) 0.007(2)
C8 0.035(2) 0.060(3) 0.035(2) -0.0019(18) -0.0066(16) -0.0053(18)
C1A 0.030(2) 0.079(3) 0.049(2) -0.018(2) -0.0032(18) -0.006(2)
C4 0.040(2) 0.062(3) 0.044(2) -0.002(2) -0.0047(18) -0.004(2)
C9A 0.044(2) 0.059(3) 0.048(2) -0.009(2) -0.0024(19) -0.008(2)
C15A 0.036(2) 0.066(3) 0.049(2) -0.013(2) -0.0052(18) -0.004(2)
C20 0.051(3) 0.063(3) 0.046(2) -0.001(2) -0.010(2) -0.016(2)
C7 0.040(2) 0.061(3) 0.040(2) -0.0004(19) -0.0098(17) -0.0078(19)
C10A 0.040(2) 0.065(3) 0.040(2) -0.009(2) -0.0060(17) -0.002(2)
C5 0.041(2) 0.067(3) 0.044(2) -0.010(2) -0.0029(18) -0.005(2)
C26 0.043(2) 0.062(3) 0.043(2) 0.004(2) -0.0042(18) -0.008(2)
C1 0.051(3) 0.060(3) 0.052(3) -0.002(2) 0.000(2) -0.005(2)
C30 0.054(3) 0.067(3) 0.039(2) 0.003(2) -0.009(2) 0.001(2)
C10 0.066(3) 0.054(3) 0.054(3) 0.000(2) -0.020(2) 0.000(2)
C8A 0.031(2) 0.088(4) 0.049(3) -0.014(3) -0.0097(18) 0.000(2)
C21 0.047(3) 0.080(3) 0.038(2) 0.010(2) -0.0058(19) -0.010(2)
C14A 0.036(2) 0.087(4) 0.040(2) 0.002(2) -0.0098(18) -0.003(2)
C7A 0.036(2) 0.102(4) 0.049(3) -0.012(3) -0.009(2) 0.011(2)
C16A 0.044(2) 0.072(3) 0.056(3) -0.008(2) -0.002(2) -0.007(2)
C27A 0.039(2) 0.098(4) 0.059(3) 0.016(3) -0.006(2) 0.003(3)
C6 0.045(2) 0.060(3) 0.048(2) -0.008(2) -0.0109(19) -0.008(2)
C27 0.046(3) 0.064(3) 0.063(3) 0.006(2) -0.008(2) -0.006(2)
C30A 0.050(3) 0.071(3) 0.058(3) 0.008(3) -0.003(2) -0.007(2)
C11A 0.052(3) 0.068(3) 0.046(2) -0.011(2) -0.006(2) 0.001(2)
C29 0.058(3) 0.073(3) 0.052(3) 0.009(2) -0.009(2) 0.005(3)
C3 0.051(3) 0.072(3) 0.041(2) -0.004(2) 0.003(2) -0.007(2)
C26A 0.039(2) 0.092(4) 0.050(3) 0.012(3) -0.004(2) 0.006(2)
C19A 0.048(3) 0.063(3) 0.052(3) -0.011(2) -0.015(2) 0.007(2)
C13A 0.040(2) 0.093(4) 0.041(2) -0.008(2) -0.0111(19) 0.002(2)
C12A 0.052(3) 0.080(4) 0.044(2) -0.011(2) -0.014(2) 0.011(3)
C15 0.046(3) 0.063(3) 0.087(4) -0.025(3) -0.002(3) 0.000(2)
C18A 0.056(3) 0.081(4) 0.050(3) -0.015(3) -0.012(2) 0.014(3)
C3A 0.036(2) 0.107(5) 0.059(3) -0.031(3) -0.006(2) -0.009(3)
C9 0.067(3) 0.057(3) 0.059(3) 0.000(2) 0.005(3) -0.014(2)
C4A 0.035(2) 0.097(4) 0.050(3) -0.018(3) -0.004(2) -0.005(2)
C20A 0.043(3) 0.107(5) 0.044(3) 0.004(3) -0.009(2) 0.013(3)
C22 0.054(3) 0.100(4) 0.038(2) 0.009(3) -0.009(2) -0.021(3)
C6A 0.045(3) 0.119(6) 0.046(3) -0.009(3) -0.010(2) 0.003(3)
C2A 0.041(2) 0.079(3) 0.059(3) -0.022(3) 0.001(2) -0.008(2)
C14 0.047(3) 0.065(3) 0.078(4) -0.011(3) -0.025(3) 0.009(2)
C5A 0.036(2) 0.120(5) 0.051(3) -0.027(3) -0.014(2) 0.003(3)
C21A 0.043(3) 0.085(4) 0.064(3) 0.002(3) 0.002(2) 0.012(2)
C2 0.060(3) 0.071(3) 0.052(3) 0.000(2) 0.009(2) -0.011(3)
C23 0.041(3) 0.138(6) 0.049(3) 0.021(4) -0.009(2) -0.013(3)
C19 0.061(3) 0.070(4) 0.094(4) -0.021(3) -0.043(3) 0.015(3)
C25 0.050(3) 0.093(4) 0.047(3) 0.010(3) -0.002(2) 0.003(3)
C17A 0.046(3) 0.091(4) 0.053(3) -0.012(3) -0.001(2) 0.001(3)
C28 0.054(3) 0.062(3) 0.078(4) 0.013(3) -0.006(3) 0.003(2)
C28A 0.040(2) 0.082(4) 0.076(4) 0.019(3) 0.000(2) 0.001(2)
C29A 0.053(3) 0.072(3) 0.067(3) 0.008(3) 0.003(2) -0.009(3)
C13 0.067(4) 0.075(4) 0.093(5) -0.020(4) -0.051(4) 0.020(3)
C11 0.118(6) 0.057(3) 0.058(3) 0.009(3) -0.024(3) -0.005(3)
C24 0.046(3) 0.119(5) 0.055(3) 0.012(3) -0.003(2) 0.006(3)
C32 0.109(5) 0.062(3) 0.050(3) -0.008(2) -0.024(3) 0.002(3)
C12 0.118(6) 0.060(3) 0.085(5) -0.008(3) -0.060(5) 0.024(4)
C25A 0.042(3) 0.069(4) 0.110(5) 0.004(3) 0.005(3) 0.009(2)
C31A 0.047(3) 0.115(5) 0.083(4) -0.028(3) -0.003(3) -0.025(3)
C31 0.106(5) 0.083(4) 0.044(3) -0.016(3) -0.011(3) 0.017(4)
C22A 0.064(4) 0.105(5) 0.077(4) -0.008(4) 0.017(3) 0.019(4)
C36 0.108(5) 0.084(4) 0.051(3) 0.002(3) -0.027(3) 0.005(4)
C18 0.053(4) 0.109(6) 0.110(6) -0.040(5) -0.021(4) 0.015(4)
C32A 0.050(3) 0.086(4) 0.090(4) -0.013(4) -0.021(3) -0.004(3)
C24A 0.055(4) 0.080(4) 0.139(7) -0.002(4) 0.029(4) 0.017(3)
B1 0.077(4) 0.058(3) 0.041(3) -0.002(2) -0.009(3) -0.005(3)
B1A 0.047(3) 0.065(4) 0.069(4) 0.010(3) -0.015(3) -0.007(3)
C35A 0.078(4) 0.108(6) 0.082(5) -0.012(4) -0.008(4) -0.028(4)
C23A 0.069(4) 0.106(6) 0.110(6) -0.006(5) 0.042(4) 0.013(4)
C34 0.082(4) 0.102(5) 0.053(3) -0.010(3) 0.002(3) 0.001(4)
C16 0.055(3) 0.106(5) 0.116(6) -0.049(5) 0.019(4) -0.021(3)
C35 0.160(9) 0.071(4) 0.089(5) -0.001(4) -0.054(6) -0.014(5)
C17 0.038(3) 0.140(8) 0.142(8) -0.064(7) -0.006(4) -0.010(4)
C36A 0.087(6) 0.184(11) 0.103(7) 0.034(7) -0.042(5) -0.015(6)
C33 0.148(8) 0.118(7) 0.087(5) -0.042(5) -0.034(5) 0.057(6)
C33A 0.064(3) 0.151(8) 0.243(12) -0.084(7) -0.059(5) -0.001(4)
C34A 0.143(7) 0.100(5) 0.113(6) -0.028(4) 0.019(5) -0.041(5)
N7 0.067(3) 0.066(3) 0.056(3) 0.003(3) -0.011(3) -0.011(3)
S1 0.0583(13) 0.0635(16) 0.0397(11) 0.0070(10) -0.0144(10) -0.0261(12)
O3 0.065(2) 0.115(3) 0.094(3) -0.020(3) -0.010(2) -0.005(2)
O4 0.080(4) 0.053(3) 0.048(3) -0.004(3) -0.009(3) -0.016(3)
C37 0.063(3) 0.073(3) 0.057(3) -0.004(3) -0.011(3) -0.007(3)
F3 0.086(4) 0.085(4) 0.069(3) 0.013(3) -0.036(3) -0.004(3)
F4 0.086(4) 0.085(3) 0.069(3) -0.019(3) -0.027(3) -0.023(3)
F5 0.052(3) 0.110(5) 0.079(4) -0.007(3) -0.003(3) -0.007(3)
S2 0.0654(11) 0.0683(14) 0.0600(13) 0.0056(10) -0.0126(10) -0.0170(10)
O5 0.104(5) 0.076(4) 0.073(4) 0.026(3) -0.016(4) -0.030(4)
O6 0.053(3) 0.098(4) 0.057(3) -0.002(3) 0.000(2) -0.006(3)
C38 0.065(4) 0.090(5) 0.056(4) 0.005(4) -0.012(4) -0.004(4)
F6 0.057(3) 0.113(4) 0.072(3) 0.015(3) -0.017(2) -0.023(3)
F7 0.075(4) 0.123(5) 0.090(4) 0.016(4) -0.011(3) 0.029(3)
F8 0.077(4) 0.115(4) 0.061(4) 0.006(4) -0.021(3) -0.006(3)
N7A 0.066(4) 0.071(4) 0.056(4) 0.001(4) -0.008(4) -0.018(4)
S1A 0.064(3) 0.072(3) 0.054(3) 0.003(3) -0.012(3) -0.018(3)
O4A 0.084(8) 0.055(7) 0.041(7) 0.006(6) -0.016(7) 0.002(7)
C37A 0.064(4) 0.072(4) 0.059(4) -0.002(4) -0.010(4) -0.009(4)
F3A 0.075(6) 0.088(7) 0.064(6) -0.009(6) -0.011(6) 0.003(6)
F4A 0.072(6) 0.087(6) 0.077(6) -0.010(6) -0.011(6) -0.017(6)
F5A 0.063(6) 0.085(7) 0.076(7) -0.009(6) -0.018(6) -0.004(6)
S2A 0.100(3) 0.093(4) 0.078(4) 0.002(3) 0.001(3) -0.023(3)
O5A 0.112(8) 0.082(7) 0.087(7) 0.002(6) 0.003(7) -0.024(6)
O6A 0.086(7) 0.085(7) 0.068(7) 0.010(6) 0.014(6) -0.030(6)
C38A 0.083(5) 0.100(5) 0.075(5) 0.012(5) -0.007(5) -0.007(5)
F6A 0.087(7) 0.140(8) 0.090(7) 0.023(7) -0.005(6) 0.006(7)
F7A 0.118(9) 0.122(9) 0.094(8) 0.033(7) -0.004(7) 0.004(8)
F8A 0.079(7) 0.124(8) 0.088(9) 0.017(8) -0.019(9) -0.001(6)
S2' 0.0654(11) 0.0683(14) 0.0600(13) 0.0056(10) -0.0126(10) -0.0170(10)
N7B 0.053(4) 0.103(6) 0.057(3) -0.005(3) 0.001(3) 0.009(4)
S1B 0.0466(11) 0.0564(11) 0.0307(9) 0.0070(7) -0.0058(7) 0.0131(8)
O3A 0.052(3) 0.093(5) 0.045(3) 0.014(3) 0.008(2) -0.002(3)
O4B 0.074(4) 0.088(4) 0.083(5) 0.031(4) 0.017(4) 0.037(4)
C37B 0.056(4) 0.068(4) 0.070(3) 0.021(3) -0.002(3) 0.003(2)
F5B 0.076(4) 0.099(5) 0.096(5) 0.005(4) -0.014(3) -0.019(3)
F3B 0.058(3) 0.108(5) 0.062(3) 0.027(3) 0.004(2) -0.009(3)
F4B 0.089(4) 0.076(4) 0.165(8) 0.038(5) 0.018(4) 0.027(4)
S2B 0.0753(19) 0.0897(19) 0.0718(17) -0.0092(14) -0.0131(14) 0.0014(15)
O6B 0.069(4) 0.081(5) 0.076(5) -0.009(4) -0.017(3) -0.015(3)
O5B 0.143(8) 0.077(4) 0.083(6) -0.025(4) 0.020(5) 0.006(5)
C38B 0.066(3) 0.087(4) 0.077(4) 0.005(4) 0.004(3) 0.011(3)
F7B 0.122(7) 0.112(6) 0.089(4) 0.007(4) -0.032(5) 0.015(6)
F6B 0.069(3) 0.128(6) 0.072(4) -0.025(4) 0.019(3) 0.010(3)
F8B 0.075(4) 0.084(3) 0.109(5) 0.005(3) 0.023(4) 0.009(3)
N7C 0.051(5) 0.117(6) 0.085(5) 0.025(5) -0.002(4) 0.018(4)
S1C 0.076(3) 0.103(3) 0.219(6) 0.029(3) 0.016(3) -0.002(2)
O3B 0.100(8) 0.110(7) 0.290(16) -0.016(10) -0.006(11) 0.018(8)
O4C 0.079(6) 0.132(11) 0.286(16) 0.008(14) 0.010(7) -0.001(5)
C37C 0.087(7) 0.225(11) 0.158(9) 0.110(6) 0.055(5) 0.081(7)
F3C 0.161(11) 0.266(12) 0.162(9) 0.084(8) 0.051(10) 0.123(10)
F4C 0.120(7) 0.243(16) 0.192(11) 0.029(13) 0.010(7) 0.071(8)
F5C 0.151(10) 0.268(13) 0.318(14) 0.172(13) 0.126(11) 0.083(10)
S2C 0.0214(9) 0.0687(14) 0.0280(10) -0.0199(9) -0.0042(7) 0.0032(8)
O5C 0.085(6) 0.112(5) 0.070(6) 0.025(4) -0.032(4) -0.026(5)
O6C 0.073(7) 0.139(5) 0.157(10) -0.074(7) -0.038(6) 0.043(5)
C38C 0.068(5) 0.116(6) 0.052(4) -0.037(4) -0.015(4) 0.013(4)
F7C 0.107(8) 0.339(18) 0.034(3) -0.022(6) -0.012(4) 0.093(10)
F8C 0.051(3) 0.103(5) 0.049(3) 0.003(3) -0.009(3) 0.008(3)
F9C 0.086(7) 0.094(7) 0.239(16) -0.031(8) -0.114(9) 0.000(5)
O7 0.089(8) 0.096(6) 0.124(16) 0.034(9) 0.009(12) -0.017(5)
C42 0.071(9) 0.080(10) 0.138(17) 0.032(10) -0.030(10) -0.020(7)
C41 0.078(9) 0.092(10) 0.102(11) -0.004(8) -0.023(8) -0.001(7)
C40 0.055(7) 0.164(16) 0.117(13) 0.031(12) -0.006(8) -0.028(9)
C39 0.19(3) 0.18(3) 0.28(4) 0.11(3) -0.09(3) -0.10(3)

loop_
_atom_type_symbol
_atom_type_description
_atom_type_scat_dispersion_real
_atom_type_scat_dispersion_imag
_atom_type_scat_source
C C 0.0181 0.0091 'International Tables Vol C Tables 4.2.6.8 and 6.1.1.4'
H H 0.0000 0.0000 'International Tables Vol C Tables 4.2.6.8 and 6.1.1.4'
B B 0.0090 0.0039 'International Tables Vol C Tables 4.2.6.8 and 6.1.1.4'
Cu Cu -1.9646 0.5888 'International Tables Vol C Tables 4.2.6.8 and 6.1.1.4'
F F 0.0727 0.0534 'International Tables Vol C Tables 4.2.6.8 and 6.1.1.4'
N N 0.0311 0.0180 'International Tables Vol C Tables 4.2.6.8 and 6.1.1.4'
O O 0.0492 0.0322 'International Tables Vol C Tables 4.2.6.8 and 6.1.1.4'
S S 0.3331 0.5567 'International Tables Vol C Tables 4.2.6.8 and 6.1.1.4'

loop_
_geom_angle_atom_site_label_1
_geom_angle_atom_site_label_2
_geom_angle_atom_site_label_3
_geom_angle
_geom_angle_site_symmetry_1
_geom_angle_site_symmetry_3
_geom_angle_publ_flag
N6 Cu2 N2 89.18(16) . . ?
N6 Cu2 B1 111.8(2) . . ?
N2 Cu2 B1 145.6(2) . . ?
N6 Cu2 N5 86.32(18) . . ?
N2 Cu2 N5 87.43(16) . . ?
B1 Cu2 N5 119.7(2) . . ?
N6 Cu2 Cu1 140.13(12) . . ?
N2 Cu2 Cu1 89.97(11) . . ?
B1 Cu2 Cu1 56.27(18) . . ?
N5 Cu2 Cu1 133.46(13) . . ?
N3 Cu1 N1 88.03(17) . . ?
N3 Cu1 B1 120.9(2) . . ?
N1 Cu1 B1 145.2(2) . . ?
N3 Cu1 N4 85.85(17) . . ?
N1 Cu1 N4 87.54(18) . . ?
B1 Cu1 N4 111.6(2) . . ?
N3 Cu1 Cu2 137.11(13) . . ?
N1 Cu1 Cu2 89.68(11) . . ?
B1 Cu1 Cu2 56.29(17) . . ?
N4 Cu1 Cu2 136.83(13) . . ?
B1A Cu1A N1A 145.7(2) . . ?
B1A Cu1A N3A 112.4(2) . . ?
N1A Cu1A N3A 87.60(17) . . ?
B1A Cu1A N4A 119.6(2) . . ?
N1A Cu1A N4A 87.78(16) . . ?
N3A Cu1A N4A 86.93(16) . . ?
B1A Cu1A Cu2A 55.86(18) . . ?
N1A Cu1A Cu2A 90.10(13) . . ?
N3A Cu1A Cu2A 134.59(12) . . ?
N4A Cu1A Cu2A 138.31(12) . . ?
B1A Cu2A N2A 145.2(2) . . ?
B1A Cu2A N6A 118.7(2) . . ?
N2A Cu2A N6A 88.85(19) . . ?
B1A Cu2A N5A 113.9(2) . . ?
N2A Cu2A N5A 87.59(19) . . ?
N6A Cu2A N5A 85.05(18) . . ?
B1A Cu2A Cu1A 56.06(18) . . ?
N2A Cu2A Cu1A 89.34(14) . . ?
N6A Cu2A Cu1A 138.74(13) . . ?
N5A Cu2A Cu1A 136.03(14) . . ?
B1A O1A C31A 108.4(5) . . ?
C1 N1 C8 117.6(4) . . ?
C1 N1 Cu1 119.4(3) . . ?
C8 N1 Cu1 122.7(3) . . ?
C7 N2 C8 118.9(4) . . ?
C7 N2 Cu2 118.8(3) . . ?
C8 N2 Cu2 121.9(3) . . ?
B1 O2 C32 109.0(5) . . ?
B1A O2A C32A 110.0(5) . . ?
C1A N1A C8A 119.3(4) . . ?
C1A N1A Cu1A 119.1(3) . . ?
C8A N1A Cu1A 121.4(4) . . ?
C15A N4A C19A 117.8(5) . . ?
C15A N4A Cu1A 117.8(3) . . ?
C19A N4A Cu1A 124.4(4) . . ?
C10 N3 C14 119.0(5) . . ?
C10 N3 Cu1 118.9(4) . . ?
C14 N3 Cu1 122.2(4) . . ?
C26 N6 C30 118.6(4) . . ?
C26 N6 Cu2 117.8(3) . . ?
C30 N6 Cu2 123.6(4) . . ?
C10A N3A C14A 118.7(5) . . ?
C10A N3A Cu1A 117.6(3) . . ?
C14A N3A Cu1A 123.6(4) . . ?
B1 O1 C31 105.6(5) . . ?
C25 N5 C21 119.1(5) . . ?
C25 N5 Cu2 124.1(4) . . ?
C21 N5 Cu2 116.4(3) . . ?
C15 N4 C19 118.5(6) . . ?
C15 N4 Cu1 117.9(4) . . ?
C19 N4 Cu1 123.5(5) . . ?
C7A N2A C8A 118.4(5) . . ?
C7A N2A Cu2A 118.8(4) . . ?
C8A N2A Cu2A 122.6(3) . . ?
C30A N6A C26A 117.8(5) . . ?
C30A N6A Cu2A 124.3(4) . . ?
C26A N6A Cu2A 117.9(4) . . ?
C21A N5A C25A 119.2(6) . . ?
C21A N5A Cu2A 117.7(4) . . ?
C25A N5A Cu2A 123.1(5) . . ?
N1 C8 N2 115.2(4) . . ?
N1 C8 C4 122.7(4) . . ?
N2 C8 C4 122.1(4) . . ?
N1A C1A C2A 123.7(5) . . ?
N1A C1A C9A 116.1(4) . . ?
C2A C1A C9A 120.2(5) . . ?
C8 C4 C3 117.7(5) . . ?
C8 C4 C5 117.3(4) . . ?
C3 C4 C5 124.9(5) . . ?
F1A C9A C10A 107.1(4) . . ?
F1A C9A C1A 107.6(4) . . ?
C10A C9A C1A 111.1(4) . . ?
F1A C9A C15A 106.4(4) . . ?
C10A C9A C15A 111.9(4) . . ?
C1A C9A C15A 112.3(4) . . ?
N4A C15A C16A 123.8(5) . . ?
N4A C15A C9A 115.3(4) . . ?
C16A C15A C9A 120.9(5) . . ?
F2 C20 C21 107.1(4) . . ?
F2 C20 C7 107.1(4) . . ?
C21 C20 C7 112.3(4) . . ?
F2 C20 C26 106.6(4) . . ?
C21 C20 C26 112.2(4) . . ?
C7 C20 C26 111.2(4) . . ?
N2 C7 C6 122.9(4) . . ?
N2 C7 C20 115.2(4) . . ?
C6 C7 C20 121.9(4) . . ?
N3A C10A C11A 122.7(4) . . ?
N3A C10A C9A 116.4(4) . . ?
C11A C10A C9A 120.9(5) . . ?
C6 C5 C4 119.9(5) . . ?
C6 C5 H5 120.1 . . ?
C4 C5 H5 120.1 . . ?
N6 C26 C27 122.5(5) . . ?
N6 C26 C20 115.8(4) . . ?
C27 C26 C20 121.7(5) . . ?
N1 C1 C2 123.4(5) . . ?
N1 C1 C9 115.0(4) . . ?
C2 C1 C9 121.5(5) . . ?
N6 C30 C29 122.4(5) . . ?
N6 C30 H30 118.8 . . ?
C29 C30 H30 118.8 . . ?
N3 C10 C11 122.5(6) . . ?
N3 C10 C9 115.8(5) . . ?
C11 C10 C9 121.6(6) . . ?
N2A C8A N1A 116.4(4) . . ?
N2A C8A C4A 122.3(5) . . ?
N1A C8A C4A 121.2(6) . . ?
N5 C21 C22 121.8(5) . . ?
N5 C21 C20 116.4(4) . . ?
C22 C21 C20 121.8(5) . . ?
N3A C14A C13A 121.6(5) . . ?
N3A C14A H14A 119.2 . . ?
C13A C14A H14A 119.2 . . ?
N2A C7A C6A 123.0(6) . . ?
N2A C7A C20A 116.1(5) . . ?
C6A C7A C20A 120.9(5) . . ?
C15A C16A C17A 118.1(5) . . ?
C15A C16A H16A 120.9 . . ?
C17A C16A H16A 120.9 . . ?
C28A C27A C26A 119.0(5) . . ?
C28A C27A H27A 120.5 . . ?
C26A C27A H27A 120.5 . . ?
C5 C6 C7 118.9(5) . . ?
C5 C6 H6 120.6 . . ?
C7 C6 H6 120.6 . . ?
C26 C27 C28 118.8(5) . . ?
C26 C27 H27 120.6 . . ?
C28 C27 H27 120.6 . . ?
N6A C30A C29A 123.1(5) . . ?
N6A C30A H30A 118.4 . . ?
C29A C30A H30A 118.4 . . ?
C12A C11A C10A 117.8(5) . . ?
C12A C11A H11A 121.1 . . ?
C10A C11A H11A 121.1 . . ?
C30 C29 C28 119.2(5) . . ?
C30 C29 H29 120.4 . . ?
C28 C29 H29 120.4 . . ?
C2 C3 C4 119.5(5) . . ?
C2 C3 H3 120.3 . . ?
C4 C3 H3 120.3 . . ?
N6A C26A C27A 122.2(6) . . ?
N6A C26A C20A 115.9(5) . . ?
C27A C26A C20A 121.9(5) . . ?
N4A C19A C18A 122.3(5) . . ?
N4A C19A H19A 118.8 . . ?
C18A C19A H19A 118.8 . . ?
C12A C13A C14A 119.4(5) . . ?
C12A C13A H13A 120.3 . . ?
C14A C13A H13A 120.3 . . ?
C13A C12A C11A 119.8(5) . . ?
C13A C12A H12A 120.1 . . ?
C11A C12A H12A 120.1 . . ?
N4 C15 C16 123.1(7) . . ?
N4 C15 C9 116.2(5) . . ?
C16 C15 C9 120.7(7) . . ?
C17A C18A C19A 119.2(5) . . ?
C17A C18A H18A 120.4 . . ?
C19A C18A H18A 120.4 . . ?
C2A C3A C4A 120.3(5) . . ?
C2A C3A H3A 119.9 . . ?
C4A C3A H3A 119.9 . . ?
F1 C9 C15 108.5(5) . . ?
F1 C9 C1 107.0(4) . . ?
C15 C9 C1 111.0(5) . . ?
F1 C9 C10 106.1(5) . . ?
C15 C9 C10 110.5(4) . . ?
C1 C9 C10 113.4(5) . . ?
C3A C4A C8A 118.0(5) . . ?
C3A C4A C5A 125.4(5) . . ?
C8A C4A C5A 116.6(6) . . ?
F2A C20A C7A 108.0(5) . . ?
F2A C20A C26A 106.3(5) . . ?
C7A C20A C26A 113.8(5) . . ?
F2A C20A C21A 107.0(5) . . ?
C7A C20A C21A 110.6(5) . . ?
C26A C20A C21A 110.8(5) . . ?
C23 C22 C21 118.3(6) . . ?
C23 C22 H22 120.8 . . ?
C21 C22 H22 120.8 . . ?
C5A C6A C7A 118.7(6) . . ?
C5A C6A H6A 120.6 . . ?
C7A C6A H6A 120.6 . . ?
C3A C2A C1A 117.4(6) . . ?
C3A C2A H2A 121.3 . . ?
C1A C2A H2A 121.3 . . ?
N3 C14 C13 121.6(7) . . ?
N3 C14 H14 119.2 . . ?
C13 C14 H14 119.2 . . ?
C6A C5A C4A 120.9(5) . . ?
C6A C5A H5A 119.5 . . ?
C4A C5A H5A 119.5 . . ?
N5A C21A C22A 122.9(6) . . ?
N5A C21A C20A 116.3(5) . . ?
C22A C21A C20A 120.8(6) . . ?
C3 C2 C1 119.0(5) . . ?
C3 C2 H2 120.5 . . ?
C1 C2 H2 120.5 . . ?
C22 C23 C24 119.9(6) . . ?
C22 C23 H23 120.1 . . ?
C24 C23 H23 120.1 . . ?
N4 C19 C18 122.4(8) . . ?
N4 C19 H19 118.8 . . ?
C18 C19 H19 118.8 . . ?
N5 C25 C24 122.9(6) . . ?
N5 C25 H25 118.5 . . ?
C24 C25 H25 118.5 . . ?
C18A C17A C16A 118.8(6) . . ?
C18A C17A H17A 120.6 . . ?
C16A C17A H17A 120.6 . . ?
C27 C28 C29 118.5(5) . . ?
C27 C28 H28 120.8 . . ?
C29 C28 H28 120.8 . . ?
C27A C28A C29A 119.4(6) . . ?
C27A C28A H28A 120.3 . . ?
C29A C28A H28A 120.3 . . ?
C30A C29A C28A 118.5(6) . . ?
C30A C29A H29A 120.7 . . ?
C28A C29A H29A 120.7 . . ?
C12 C13 C14 119.3(7) . . ?
C12 C13 H13 120.4 . . ?
C14 C13 H13 120.4 . . ?
C10 C11 C12 117.4(7) . . ?
C10 C11 H11 121.3 . . ?
C12 C11 H11 121.3 . . ?
C25 C24 C23 118.0(6) . . ?
C25 C24 H24 121.0 . . ?
C23 C24 H24 121.0 . . ?
O2 C32 C31 101.2(5) . . ?
O2 C32 C36 108.5(5) . . ?
C31 C32 C36 116.2(6) . . ?
O2 C32 C35 107.3(6) . . ?
C31 C32 C35 113.8(7) . . ?
C36 C32 C35 109.2(6) . . ?
C13 C12 C11 120.2(6) . . ?
C13 C12 H12 119.9 . . ?
C11 C12 H12 119.9 . . ?
N5A C25A C24A 121.3(7) . . ?
N5A C25A H25A 119.3 . . ?
C24A C25A H25A 119.3 . . ?
C33A C31A O1A 111.8(7) . . ?
C33A C31A C32A 124.6(8) . . ?
O1A C31A C32A 105.3(5) . . ?
C33A C31A C34A 104.0(9) . . ?
O1A C31A C34A 103.5(6) . . ?
C32A C31A C34A 105.5(7) . . ?
O1 C31 C32 103.5(5) . . ?
O1 C31 C33 107.9(6) . . ?
C32 C31 C33 116.0(7) . . ?
O1 C31 C34 106.1(5) . . ?
C32 C31 C34 113.6(6) . . ?
C33 C31 C34 109.0(7) . . ?
C21A C22A C23A 118.0(8) . . ?
C21A C22A H22A 121.0 . . ?
C23A C22A H22A 121.0 . . ?
C32 C36 H36A 109.5 . . ?
C32 C36 H36B 109.5 . . ?
H36A C36 H36B 109.5 . . ?
C32 C36 H36C 109.5 . . ?
H36A C36 H36C 109.5 . . ?
H36B C36 H36C 109.5 . . ?
C17 C18 C19 118.7(7) . . ?
C17 C18 H18 120.6 . . ?
C19 C18 H18 120.6 . . ?
O2A C32A C35A 110.0(6) . . ?
O2A C32A C36A 105.7(6) . . ?
C35A C32A C36A 111.2(7) . . ?
O2A C32A C31A 101.6(5) . . ?
C35A C32A C31A 118.0(7) . . ?
C36A C32A C31A 109.3(7) . . ?
C23A C24A C25A 119.1(6) . . ?
C23A C24A H24A 120.5 . . ?
C25A C24A H24A 120.5 . . ?
O1 B1 O2 109.7(5) . . ?
O1 B1 Cu1 122.4(4) . . ?
O2 B1 Cu1 115.9(5) . . ?
O1 B1 Cu2 117.6(4) . . ?
O2 B1 Cu2 118.5(4) . . ?
Cu1 B1 Cu2 67.44(18) . . ?
O1A B1A O2A 108.9(5) . . ?
O1A B1A Cu2A 118.3(5) . . ?
O2A B1A Cu2A 120.5(4) . . ?
O1A B1A Cu1A 116.4(4) . . ?
O2A B1A Cu1A 120.0(5) . . ?
Cu2A B1A Cu1A 68.1(2) . . ?
C32A C35A H35D 109.5 . . ?
C32A C35A H35E 109.5 . . ?
H35D C35A H35E 109.5 . . ?
C32A C35A H35F 109.5 . . ?
H35D C35A H35F 109.5 . . ?
H35E C35A H35F 109.5 . . ?
C24A C23A C22A 119.4(7) . . ?
C24A C23A H23A 120.3 . . ?
C22A C23A H23A 120.3 . . ?
C31 C34 H34A 109.5 . . ?
C31 C34 H34B 109.5 . . ?
H34A C34 H34B 109.5 . . ?
C31 C34 H34C 109.5 . . ?
H34A C34 H34C 109.5 . . ?
H34B C34 H34C 109.5 . . ?
C15 C16 C17 116.2(9) . . ?
C15 C16 H16 121.9 . . ?
C17 C16 H16 121.9 . . ?
C32 C35 H35A 109.5 . . ?
C32 C35 H35B 109.5 . . ?
H35A C35 H35B 109.5 . . ?
C32 C35 H35C 109.5 . . ?
H35A C35 H35C 109.5 . . ?
H35B C35 H35C 109.5 . . ?
C18 C17 C16 121.0(7) . . ?
C18 C17 H17 119.5 . . ?
C16 C17 H17 119.5 . . ?
C32A C36A H36D 109.5 . . ?
C32A C36A H36E 109.5 . . ?
H36D C36A H36E 109.5 . . ?
C32A C36A H36F 109.5 . . ?
H36D C36A H36F 109.5 . . ?
H36E C36A H36F 109.5 . . ?
C31 C33 H33A 109.5 . . ?
C31 C33 H33B 109.5 . . ?
H33A C33 H33B 109.5 . . ?
C31 C33 H33C 109.5 . . ?
H33A C33 H33C 109.5 . . ?
H33B C33 H33C 109.5 . . ?
C31A C33A H33D 109.5 . . ?
C31A C33A H33E 109.5 . . ?
H33D C33A H33E 109.5 . . ?
C31A C33A H33F 109.5 . . ?
H33D C33A H33F 109.5 . . ?
H33E C33A H33F 109.5 . . ?
C31A C34A H34D 109.5 . . ?
C31A C34A H34E 109.5 . . ?
H34D C34A H34E 109.5 . . ?
C31A C34A H34F 109.5 . . ?
H34D C34A H34F 109.5 . . ?
H34E C34A H34F 109.5 . . ?
S2 N7 S1 122.7(5) . . ?
O3 S1 O4 121.0(5) . . ?
O3 S1 N7 100.8(5) . . ?
O4 S1 N7 119.5(5) . . ?
O3 S1 C37 103.9(4) . . ?
O4 S1 C37 105.1(5) . . ?
N7 S1 C37 104.6(4) . . ?
F5 C37 F3 112.4(9) . . ?
F5 C37 F4 109.8(8) . . ?
F3 C37 F4 104.6(8) . . ?
F5 C37 S1 110.2(6) . . ?
F3 C37 S1 109.6(6) . . ?
F4 C37 S1 110.1(6) . . ?
O5 S2 O6 118.6(5) . . ?
O5 S2 N7 110.0(5) . . ?
O6 S2 N7 117.4(4) . . ?
O5 S2 C38 101.9(5) . . ?
O6 S2 C38 104.0(4) . . ?
N7 S2 C38 101.8(4) . . ?
F7 C38 F6 108.5(8) . . ?
F7 C38 F8 107.4(8) . . ?
F6 C38 F8 105.7(9) . . ?
F7 C38 S2 112.7(7) . . ?
F6 C38 S2 112.0(6) . . ?
F8 C38 S2 110.3(7) . . ?
S2A N7A S1A 126.1(12) . . ?
O4A S1A O3 113.7(12) . . ?
O4A S1A N7A 102.9(11) . . ?
O3 S1A N7A 132.0(12) . . ?
O4A S1A C37A 99.7(11) . . ?
O3 S1A C37A 104.5(10) . . ?
N7A S1A C37A 98.6(10) . . ?
F5A C37A F3A 105.1(16) . . ?
F5A C37A F4A 111.7(16) . . ?
F3A C37A F4A 104.6(16) . . ?
F5A C37A S1A 111.9(13) . . ?
F3A C37A S1A 109.9(13) . . ?
F4A C37A S1A 113.1(13) . . ?
O5A S2A O6A 119.1(11) . . ?
O5A S2A N7A 115.5(10) . . ?
O6A S2A N7A 109.3(11) . . ?
O5A S2A C38A 103.3(11) . . ?
O6A S2A C38A 103.1(10) . . ?
N7A S2A C38A 104.5(10) . . ?
F7A C38A F6A 110.2(15) . . ?
F7A C38A F8A 108.3(15) . . ?
F6A C38A F8A 103.8(16) . . ?
F7A C38A S2A 111.4(13) . . ?
F6A C38A S2A 110.8(12) . . ?
F8A C38A S2A 112.1(13) . . ?
S2' N7' S1' 157(2) . . ?
O4' S1' O3 118.5(17) . . ?
O4' S1' N7' 115.7(18) . . ?
O3 S1' N7' 113.6(14) . . ?
O4' S1' C37' 102.2(17) . . ?
O3 S1' C37' 99.5(10) . . ?
N7' S1' C37' 103.6(16) . . ?
F5' C37' F4' 111(2) . . ?
F5' C37' F3' 111(2) . . ?
F4' C37' F3' 106(2) . . ?
F5' C37' S1' 106.7(18) . . ?
F4' C37' S1' 113.6(19) . . ?
F3' C37' S1' 108.9(18) . . ?
S2B N7B S1B 129.5(6) . . ?
O4B S1B O3A 123.4(6) . . ?
O4B S1B N7B 115.1(5) . . ?
O3A S1B N7B 102.7(4) . . ?
O4B S1B C37B 108.2(5) . . ?
O3A S1B C37B 105.2(4) . . ?
N7B S1B C37B 99.3(5) . . ?
F4B C37B F5B 116.9(10) . . ?
F4B C37B F3B 107.0(9) . . ?
F5B C37B F3B 108.2(9) . . ?
F4B C37B S1B 109.7(8) . . ?
F5B C37B S1B 109.3(7) . . ?
F3B C37B S1B 105.0(7) . . ?
O5B S2B O6B 115.1(6) . . ?
O5B S2B N7B 115.9(6) . . ?
O6B S2B N7B 118.6(5) . . ?
O5B S2B C38B 105.0(6) . . ?
O6B S2B C38B 102.4(5) . . ?
N7B S2B C38B 95.1(6) . . ?
F6B C38B F8B 113.8(9) . . ?
F6B C38B F7B 110.3(10) . . ?
F8B C38B F7B 111.0(10) . . ?
F6B C38B S2B 106.2(8) . . ?
F8B C38B S2B 110.6(7) . . ?
F7B C38B S2B 104.4(8) . . ?
S2C N7C S1C 115.0(7) . . ?
O4C S1C O3B 122.5(11) . . ?
O4C S1C N7C 109.8(9) . . ?
O3B S1C N7C 122.8(8) . . ?
O4C S1C C37C 102.8(11) . . ?
O3B S1C C37C 97.7(11) . . ?
N7C S1C C37C 91.5(7) . . ?
F5C C37C F3C 106.8(15) . . ?
F5C C37C F4C 108.6(16) . . ?
F3C C37C F4C 108.6(16) . . ?
F5C C37C S1C 111.0(15) . . ?
F3C C37C S1C 110.8(12) . . ?
F4C C37C S1C 110.9(12) . . ?
O5C S2C O6C 118.5(8) . . ?
O5C S2C N7C 113.2(7) . . ?
O6C S2C N7C 110.0(8) . . ?
O5C S2C C38C 108.3(6) . . ?
O6C S2C C38C 105.5(6) . . ?
N7C S2C C38C 99.2(6) . . ?
F8C C38C F9C 112.0(10) . . ?
F8C C38C F7C 105.1(13) . . ?
F9C C38C F7C 105.3(14) . . ?
F8C C38C S2C 112.6(8) . . ?
F9C C38C S2C 113.0(10) . . ?
F7C C38C S2C 108.1(9) . . ?
C41 O7 C40 104.7(15) . . ?
C41 C42 H42A 109.5 . . ?
C41 C42 H42B 109.5 . . ?
H42A C42 H42B 109.5 . . ?
C41 C42 H42C 109.5 . . ?
H42A C42 H42C 109.5 . . ?
H42B C42 H42C 109.5 . . ?
O7 C41 C42 108.1(12) . . ?
O7 C41 H41A 110.1 . . ?
C42 C41 H41A 110.1 . . ?
O7 C41 H41B 110.1 . . ?
C42 C41 H41B 110.1 . . ?
H41A C41 H41B 108.4 . . ?
O7 C40 C39 109.9(17) . . ?
O7 C40 H40A 109.7 . . ?
C39 C40 H40A 109.7 . . ?
O7 C40 H40B 109.7 . . ?
C39 C40 H40B 109.7 . . ?
H40A C40 H40B 108.2 . . ?
C40 C39 H39A 109.5 . . ?
C40 C39 H39B 109.5 . . ?
H39A C39 H39B 109.5 . . ?
C40 C39 H39C 109.5 . . ?
H39A C39 H39C 109.5 . . ?
H39B C39 H39C 109.5 . . ?

loop_
_geom_bond_atom_site_label_1
_geom_bond_atom_site_label_2
_geom_bond_distance
_geom_bond_site_symmetry_2
_geom_bond_publ_flag
Cu2 N6 2.082(4) . ?
Cu2 N2 2.089(4) . ?
Cu2 B1 2.089(6) . ?
Cu2 N5 2.108(4) . ?
Cu2 Cu1 2.3189(10) . ?
Cu1 N3 2.073(4) . ?
Cu1 N1 2.084(4) . ?
Cu1 B1 2.089(6) . ?
Cu1 N4 2.099(5) . ?
Cu1A B1A 2.080(6) . ?
Cu1A N1A 2.081(4) . ?
Cu1A N3A 2.096(4) . ?
Cu1A N4A 2.110(4) . ?
Cu1A Cu2A 2.3255(11) . ?
Cu2A B1A 2.075(6) . ?
Cu2A N2A 2.078(4) . ?
Cu2A N6A 2.087(5) . ?
Cu2A N5A 2.119(5) . ?
F1A C9A 1.393(6) . ?
F2 C20 1.397(6) . ?
F2A C20A 1.391(6) . ?
F1 C9 1.390(6) . ?
O1A B1A 1.404(7) . ?
O1A C31A 1.442(7) . ?
N1 C1 1.326(7) . ?
N1 C8 1.361(6) . ?
N2 C7 1.309(6) . ?
N2 C8 1.370(6) . ?
O2 B1 1.406(8) . ?
O2 C32 1.446(7) . ?
O2A B1A 1.409(9) . ?
O2A C32A 1.455(7) . ?
N1A C1A 1.301(7) . ?
N1A C8A 1.361(7) . ?
N4A C15A 1.342(7) . ?
N4A C19A 1.345(7) . ?
N3 C10 1.328(7) . ?
N3 C14 1.346(7) . ?
N6 C26 1.332(6) . ?
N6 C30 1.335(6) . ?
N3A C10A 1.329(7) . ?
N3A C14A 1.356(6) . ?
O1 B1 1.380(8) . ?
O1 C31 1.493(7) . ?
N5 C25 1.330(7) . ?
N5 C21 1.340(7) . ?
N4 C15 1.333(8) . ?
N4 C19 1.337(7) . ?
N2A C7A 1.336(7) . ?
N2A C8A 1.351(8) . ?
N6A C30A 1.340(8) . ?
N6A C26A 1.354(7) . ?
N5A C21A 1.331(8) . ?
N5A C25A 1.330(7) . ?
C8 C4 1.399(6) . ?
C1A C2A 1.416(7) . ?
C1A C9A 1.535(7) . ?
C4 C3 1.406(7) . ?
C4 C5 1.425(7) . ?
C9A C10A 1.534(7) . ?
C9A C15A 1.540(7) . ?
C15A C16A 1.374(7) . ?
C20 C21 1.518(8) . ?
C20 C7 1.527(7) . ?
C20 C26 1.549(7) . ?
C7 C6 1.418(7) . ?
C10A C11A 1.390(7) . ?
C5 C6 1.351(7) . ?
C5 H5 0.9500 . ?
C26 C27 1.380(8) . ?
C1 C2 1.397(8) . ?
C1 C9 1.534(8) . ?
C30 C29 1.371(8) . ?
C30 H30 0.9500 . ?
C10 C11 1.391(8) . ?
C10 C9 1.534(8) . ?
C8A C4A 1.415(7) . ?
C21 C22 1.392(7) . ?
C14A C13A 1.380(8) . ?
C14A H14A 0.9500 . ?
C7A C6A 1.410(8) . ?
C7A C20A 1.511(10) . ?
C16A C17A 1.397(8) . ?
C16A H16A 0.9500 . ?
C27A C28A 1.377(9) . ?
C27A C26A 1.382(8) . ?
C27A H27A 0.9500 . ?
C6 H6 0.9500 . ?
C27 C28 1.381(8) . ?
C27 H27 0.9500 . ?
C30A C29A 1.379(8) . ?
C30A H30A 0.9500 . ?
C11A C12A 1.390(8) . ?
C11A H11A 0.9500 . ?
C29 C28 1.385(9) . ?
C29 H29 0.9500 . ?
C3 C2 1.362(8) . ?
C3 H3 0.9500 . ?
C26A C20A 1.525(9) . ?
C19A C18A 1.387(8) . ?
C19A H19A 0.9500 . ?
C13A C12A 1.363(9) . ?
C13A H13A 0.9500 . ?
C12A H12A 0.9500 . ?
C15 C16 1.385(9) . ?
C15 C9 1.527(9) . ?
C18A C17A 1.383(9) . ?
C18A H18A 0.9500 . ?
C3A C2A 1.379(9) . ?
C3A C4A 1.391(9) . ?
C3A H3A 0.9500 . ?
C4A C5A 1.425(9) . ?
C20A C21A 1.538(7) . ?
C22 C23 1.381(9) . ?
C22 H22 0.9500 . ?
C6A C5A 1.333(10) . ?
C6A H6A 0.9500 . ?
C2A H2A 0.9500 . ?
C14 C13 1.399(9) . ?
C14 H14 0.9500 . ?
C5A H5A 0.9500 . ?
C21A C22A 1.376(9) . ?
C2 H2 0.9500 . ?
C23 C24 1.384(11) . ?
C23 H23 0.9500 . ?
C19 C18 1.391(10) . ?
C19 H19 0.9500 . ?
C25 C24 1.378(9) . ?
C25 H25 0.9500 . ?
C17A H17A 0.9500 . ?
C28 H28 0.9500 . ?
C28A C29A 1.381(9) . ?
C28A H28A 0.9500 . ?
C29A H29A 0.9500 . ?
C13 C12 1.336(12) . ?
C13 H13 0.9500 . ?
C11 C12 1.408(12) . ?
C11 H11 0.9500 . ?
C24 H24 0.9500 . ?
C32 C31 1.502(11) . ?
C32 C36 1.517(8) . ?
C32 C35 1.536(10) . ?
C12 H12 0.9500 . ?
C25A C24A 1.392(11) . ?
C25A H25A 0.9500 . ?
C31A C33A 1.415(11) . ?
C31A C32A 1.539(10) . ?
C31A C34A 1.632(13) . ?
C31 C33 1.524(10) . ?
C31 C34 1.535(11) . ?
C22A C23A 1.384(10) . ?
C22A H22A 0.9500 . ?
C36 H36A 0.9800 . ?
C36 H36B 0.9800 . ?
C36 H36C 0.9800 . ?
C18 C17 1.328(13) . ?
C18 H18 0.9500 . ?
C32A C35A 1.477(11) . ?
C32A C36A 1.534(12) . ?
C24A C23A 1.370(13) . ?
C24A H24A 0.9500 . ?
C35A H35D 0.9800 . ?
C35A H35E 0.9800 . ?
C35A H35F 0.9800 . ?
C23A H23A 0.9500 . ?
C34 H34A 0.9800 . ?
C34 H34B 0.9800 . ?
C34 H34C 0.9800 . ?
C16 C17 1.423(13) . ?
C16 H16 0.9500 . ?
C35 H35A 0.9800 . ?
C35 H35B 0.9800 . ?
C35 H35C 0.9800 . ?
C17 H17 0.9500 . ?
C36A H36D 0.9800 . ?
C36A H36E 0.9800 . ?
C36A H36F 0.9800 . ?
C33 H33A 0.9800 . ?
C33 H33B 0.9800 . ?
C33 H33C 0.9800 . ?
C33A H33D 0.9800 . ?
C33A H33E 0.9800 . ?
C33A H33F 0.9800 . ?
C34A H34D 0.9800 . ?
C34A H34E 0.9800 . ?
C34A H34F 0.9800 . ?
N7 S2 1.540(7) . ?
N7 S1 1.585(7) . ?
S1 O3 1.390(7) . ?
S1 O4 1.398(7) . ?
S1 C37 1.829(8) . ?
O3 S1' 1.457(12) . ?
O3 S1A 1.465(13) . ?
C37 F5 1.291(10) . ?
C37 F3 1.323(10) . ?
C37 F4 1.337(10) . ?
S2 O5 1.408(6) . ?
S2 O6 1.423(7) . ?
S2 C38 1.808(9) . ?
C38 F7 1.321(11) . ?
C38 F6 1.346(10) . ?
C38 F8 1.376(10) . ?
N7A S2A 1.527(13) . ?
N7A S1A 1.621(14) . ?
S1A O4A 1.439(14) . ?
S1A C37A 1.826(14) . ?
C37A F5A 1.308(15) . ?
C37A F3A 1.315(15) . ?
C37A F4A 1.335(16) . ?
S2A O5A 1.398(13) . ?
S2A O6A 1.427(12) . ?
S2A C38A 1.765(14) . ?
C38A F7A 1.318(15) . ?
C38A F6A 1.344(15) . ?
C38A F8A 1.373(16) . ?
N7' S2' 1.529(9) . ?
N7' S1' 1.631(13) . ?
S1' O4' 1.398(15) . ?
S1' C37' 1.818(15) . ?
C37' F5' 1.304(17) . ?
C37' F4' 1.329(18) . ?
C37' F3' 1.331(17) . ?
N7B S2B 1.593(8) . ?
N7B S1B 1.640(8) . ?
S1B O4B 1.366(7) . ?
S1B O3A 1.399(7) . ?
S1B C37B 1.803(9) . ?
C37B F4B 1.315(12) . ?
C37B F5B 1.325(11) . ?
C37B F3B 1.352(12) . ?
S2B O5B 1.371(8) . ?
S2B O6B 1.475(8) . ?
S2B C38B 1.788(11) . ?
C38B F6B 1.333(11) . ?
C38B F8B 1.381(12) . ?
C38B F7B 1.386(13) . ?
N7C S2C 1.533(10) . ?
N7C S1C 1.666(11) . ?
S1C O4C 1.394(11) . ?
S1C O3B 1.415(11) . ?
S1C C37C 1.829(14) . ?
C37C F5C 1.283(15) . ?
C37C F3C 1.318(15) . ?
C37C F4C 1.344(16) . ?
S2C O5C 1.409(9) . ?
S2C O6C 1.453(10) . ?
S2C C38C 1.755(10) . ?
C38C F8C 1.322(12) . ?
C38C F9C 1.325(17) . ?
C38C F7C 1.337(13) . ?
O7 C41 1.409(14) . ?
O7 C40 1.412(13) . ?
C42 C41 1.493(14) . ?
C42 H42A 0.9800 . ?
C42 H42B 0.9800 . ?
C42 H42C 0.9800 . ?
C41 H41A 0.9900 . ?
C41 H41B 0.9900 . ?
C40 C39 1.477(15) . ?
C40 H40A 0.9900 . ?
C40 H40B 0.9900 . ?
C39 H39A 0.9800 . ?
C39 H39B 0.9800 . ?
C39 H39C 0.9800 . ?

loop_
_geom_torsion_atom_site_label_1
_geom_torsion_atom_site_label_2
_geom_torsion_atom_site_label_3
_geom_torsion_atom_site_label_4
_geom_torsion
_geom_torsion_site_symmetry_1
_geom_torsion_site_symmetry_2
_geom_torsion_site_symmetry_3
_geom_torsion_site_symmetry_4
_geom_torsion_publ_flag
C1 N1 C8 N2 -177.9(4) . . . . ?
Cu1 N1 C8 N2 7.2(5) . . . . ?
C1 N1 C8 C4 1.7(7) . . . . ?
Cu1 N1 C8 C4 -173.2(3) . . . . ?
C7 N2 C8 N1 179.5(4) . . . . ?
Cu2 N2 C8 N1 -7.7(5) . . . . ?
C7 N2 C8 C4 -0.1(7) . . . . ?
Cu2 N2 C8 C4 172.8(3) . . . . ?
C8A N1A C1A C2A -1.8(7) . . . . ?
Cu1A N1A C1A C2A -177.4(4) . . . . ?
C8A N1A C1A C9A 177.8(4) . . . . ?
Cu1A N1A C1A C9A 2.2(6) . . . . ?
N1 C8 C4 C3 -1.1(7) . . . . ?
N2 C8 C4 C3 178.4(4) . . . . ?
N1 C8 C4 C5 178.6(4) . . . . ?
N2 C8 C4 C5 -1.9(7) . . . . ?
N1A C1A C9A F1A 178.8(4) . . . . ?
C2A C1A C9A F1A -1.6(6) . . . . ?
N1A C1A C9A C10A -64.2(6) . . . . ?
C2A C1A C9A C10A 115.4(5) . . . . ?
N1A C1A C9A C15A 61.9(5) . . . . ?
C2A C1A C9A C15A -118.4(5) . . . . ?
C19A N4A C15A C16A 0.5(7) . . . . ?
Cu1A N4A C15A C16A -177.6(4) . . . . ?
C19A N4A C15A C9A -178.9(4) . . . . ?
Cu1A N4A C15A C9A 3.0(5) . . . . ?
F1A C9A C15A N4A 178.1(4) . . . . ?
C10A C9A C15A N4A 61.4(6) . . . . ?
C1A C9A C15A N4A -64.4(5) . . . . ?
F1A C9A C15A C16A -1.3(6) . . . . ?
C10A C9A C15A C16A -118.0(5) . . . . ?
C1A C9A C15A C16A 116.2(5) . . . . ?
C8 N2 C7 C6 2.0(7) . . . . ?
Cu2 N2 C7 C6 -171.0(4) . . . . ?
C8 N2 C7 C20 -177.7(4) . . . . ?
Cu2 N2 C7 C20 9.3(5) . . . . ?
F2 C20 C7 N2 174.8(4) . . . . ?
C21 C20 C7 N2 57.6(5) . . . . ?
C26 C20 C7 N2 -69.1(6) . . . . ?
F2 C20 C7 C6 -4.9(6) . . . . ?
C21 C20 C7 C6 -122.2(5) . . . . ?
C26 C20 C7 C6 111.2(5) . . . . ?
C14A N3A C10A C11A 1.8(7) . . . . ?
Cu1A N3A C10A C11A 179.5(4) . . . . ?
C14A N3A C10A C9A -177.5(4) . . . . ?
Cu1A N3A C10A C9A 0.3(5) . . . . ?
F1A C9A C10A N3A 179.7(4) . . . . ?
C1A C9A C10A N3A 62.3(5) . . . . ?
C15A C9A C10A N3A -64.0(6) . . . . ?
F1A C9A C10A C11A 0.4(6) . . . . ?
C1A C9A C10A C11A -116.9(5) . . . . ?
C15A C9A C10A C11A 116.7(5) . . . . ?
C8 C4 C5 C6 2.0(7) . . . . ?
C3 C4 C5 C6 -178.4(5) . . . . ?
C30 N6 C26 C27 -1.2(7) . . . . ?
Cu2 N6 C26 C27 -179.0(4) . . . . ?
C30 N6 C26 C20 179.0(4) . . . . ?
Cu2 N6 C26 C20 1.2(6) . . . . ?
F2 C20 C26 N6 179.0(4) . . . . ?
C21 C20 C26 N6 -64.1(6) . . . . ?
C7 C20 C26 N6 62.7(6) . . . . ?
F2 C20 C26 C27 -0.7(7) . . . . ?
C21 C20 C26 C27 116.2(6) . . . . ?
C7 C20 C26 C27 -117.1(5) . . . . ?
C8 N1 C1 C2 -0.6(8) . . . . ?
Cu1 N1 C1 C2 174.4(4) . . . . ?
C8 N1 C1 C9 -178.3(4) . . . . ?
Cu1 N1 C1 C9 -3.2(6) . . . . ?
C26 N6 C30 C29 0.3(8) . . . . ?
Cu2 N6 C30 C29 177.9(4) . . . . ?
C14 N3 C10 C11 -0.5(8) . . . . ?
Cu1 N3 C10 C11 180.0(4) . . . . ?
C14 N3 C10 C9 177.1(5) . . . . ?
Cu1 N3 C10 C9 -2.4(6) . . . . ?
C7A N2A C8A N1A 178.7(4) . . . . ?
Cu2A N2A C8A N1A 5.0(6) . . . . ?
C7A N2A C8A C4A -1.7(7) . . . . ?
Cu2A N2A C8A C4A -175.4(4) . . . . ?
C1A N1A C8A N2A -179.6(4) . . . . ?
Cu1A N1A C8A N2A -4.1(6) . . . . ?
C1A N1A C8A C4A 0.8(7) . . . . ?
Cu1A N1A C8A C4A 176.3(4) . . . . ?
C25 N5 C21 C22 1.7(7) . . . . ?
Cu2 N5 C21 C22 -171.0(4) . . . . ?
C25 N5 C21 C20 -178.2(5) . . . . ?
Cu2 N5 C21 C20 9.2(5) . . . . ?
F2 C20 C21 N5 173.5(4) . . . . ?
C7 C20 C21 N5 -69.2(5) . . . . ?
C26 C20 C21 N5 56.9(6) . . . . ?
F2 C20 C21 C22 -6.3(6) . . . . ?
C7 C20 C21 C22 110.9(5) . . . . ?
C26 C20 C21 C22 -122.9(5) . . . . ?
C10A N3A C14A C13A -0.1(7) . . . . ?
Cu1A N3A C14A C13A -177.7(3) . . . . ?
C8A N2A C7A C6A 0.3(8) . . . . ?
Cu2A N2A C7A C6A 174.3(4) . . . . ?
C8A N2A C7A C20A -178.0(4) . . . . ?
Cu2A N2A C7A C20A -4.1(6) . . . . ?
N4A C15A C16A C17A -0.7(8) . . . . ?
C9A C15A C16A C17A 178.6(5) . . . . ?
C4 C5 C6 C7 -0.2(7) . . . . ?
N2 C7 C6 C5 -1.9(7) . . . . ?
C20 C7 C6 C5 177.8(4) . . . . ?
N6 C26 C27 C28 1.5(8) . . . . ?
C20 C26 C27 C28 -178.8(5) . . . . ?
C26A N6A C30A C29A 1.1(8) . . . . ?
Cu2A N6A C30A C29A -177.6(4) . . . . ?
N3A C10A C11A C12A -2.3(7) . . . . ?
C9A C10A C11A C12A 176.9(4) . . . . ?
N6 C30 C29 C28 0.4(9) . . . . ?
C8 C4 C3 C2 -0.5(8) . . . . ?
C5 C4 C3 C2 179.8(5) . . . . ?
C30A N6A C26A C27A -2.2(8) . . . . ?
Cu2A N6A C26A C27A 176.6(4) . . . . ?
C30A N6A C26A C20A 175.6(5) . . . . ?
Cu2A N6A C26A C20A -5.6(6) . . . . ?
C28A C27A C26A N6A 1.9(9) . . . . ?
C28A C27A C26A C20A -175.8(5) . . . . ?
C15A N4A C19A C18A 0.0(7) . . . . ?
Cu1A N4A C19A C18A 177.9(4) . . . . ?
N3A C14A C13A C12A -1.0(7) . . . . ?
C14A C13A C12A C11A 0.4(7) . . . . ?
C10A C11A C12A C13A 1.2(7) . . . . ?
C19 N4 C15 C16 -1.3(9) . . . . ?
Cu1 N4 C15 C16 179.9(5) . . . . ?
C19 N4 C15 C9 179.5(5) . . . . ?
Cu1 N4 C15 C9 0.7(6) . . . . ?
N4A C19A C18A C17A -0.1(8) . . . . ?
N4 C15 C9 F1 178.7(5) . . . . ?
C16 C15 C9 F1 -0.6(8) . . . . ?
N4 C15 C9 C1 -64.1(6) . . . . ?
C16 C15 C9 C1 116.7(6) . . . . ?
N4 C15 C9 C10 62.7(6) . . . . ?
C16 C15 C9 C10 -116.5(6) . . . . ?
N1 C1 C9 F1 -176.2(5) . . . . ?
C2 C1 C9 F1 6.1(8) . . . . ?
N1 C1 C9 C15 65.6(6) . . . . ?
C2 C1 C9 C15 -112.1(6) . . . . ?
N1 C1 C9 C10 -59.5(6) . . . . ?
C2 C1 C9 C10 122.7(6) . . . . ?
N3 C10 C9 F1 -179.4(4) . . . . ?
C11 C10 C9 F1 -1.8(7) . . . . ?
N3 C10 C9 C15 -62.0(6) . . . . ?
C11 C10 C9 C15 115.7(6) . . . . ?
N3 C10 C9 C1 63.4(6) . . . . ?
C11 C10 C9 C1 -118.9(6) . . . . ?
C2A C3A C4A C8A -2.0(8) . . . . ?
C2A C3A C4A C5A 178.3(5) . . . . ?
N2A C8A C4A C3A -178.5(5) . . . . ?
N1A C8A C4A C3A 1.1(7) . . . . ?
N2A C8A C4A C5A 1.2(7) . . . . ?
N1A C8A C4A C5A -179.2(5) . . . . ?
N2A C7A C20A F2A -176.9(4) . . . . ?
C6A C7A C20A F2A 4.7(7) . . . . ?
N2A C7A C20A C26A -59.2(6) . . . . ?
C6A C7A C20A C26A 122.5(5) . . . . ?
N2A C7A C20A C21A 66.3(6) . . . . ?
C6A C7A C20A C21A -112.1(6) . . . . ?
N6A C26A C20A F2A -176.2(5) . . . . ?
C27A C26A C20A F2A 1.6(8) . . . . ?
N6A C26A C20A C7A 65.1(6) . . . . ?
C27A C26A C20A C7A -117.1(6) . . . . ?
N6A C26A C20A C21A -60.3(7) . . . . ?
C27A C26A C20A C21A 117.5(6) . . . . ?
N5 C21 C22 C23 -0.7(8) . . . . ?
C20 C21 C22 C23 179.1(5) . . . . ?
N2A C7A C6A C5A 1.5(8) . . . . ?
C20A C7A C6A C5A 179.8(5) . . . . ?
C4A C3A C2A C1A 1.1(8) . . . . ?
N1A C1A C2A C3A 0.9(8) . . . . ?
C9A C1A C2A C3A -178.7(5) . . . . ?
C10 N3 C14 C13 -0.1(8) . . . . ?
Cu1 N3 C14 C13 179.4(4) . . . . ?
C7A C6A C5A C4A -2.0(9) . . . . ?
C3A C4A C5A C6A -179.6(5) . . . . ?
C8A C4A C5A C6A 0.7(8) . . . . ?
C25A N5A C21A C22A 1.7(10) . . . . ?
Cu2A N5A C21A C22A -177.9(6) . . . . ?
C25A N5A C21A C20A -179.3(6) . . . . ?
Cu2A N5A C21A C20A 1.0(8) . . . . ?
F2A C20A C21A N5A 178.5(6) . . . . ?
C7A C20A C21A N5A -64.1(7) . . . . ?
C26A C20A C21A N5A 63.0(7) . . . . ?
F2A C20A C21A C22A -2.6(9) . . . . ?
C7A C20A C21A C22A 114.9(7) . . . . ?
C26A C20A C21A C22A -118.0(7) . . . . ?
C4 C3 C2 C1 1.5(9) . . . . ?
N1 C1 C2 C3 -1.0(9) . . . . ?
C9 C1 C2 C3 176.5(5) . . . . ?
C21 C22 C23 C24 -1.0(8) . . . . ?
C15 N4 C19 C18 2.7(9) . . . . ?
Cu1 N4 C19 C18 -178.6(5) . . . . ?
C21 N5 C25 C24 -0.9(8) . . . . ?
Cu2 N5 C25 C24 171.1(4) . . . . ?
C19A C18A C17A C16A -0.1(8) . . . . ?
C15A C16A C17A C18A 0.5(8) . . . . ?
C26 C27 C28 C29 -0.7(8) . . . . ?
C30 C29 C28 C27 -0.2(9) . . . . ?
C26A C27A C28A C29A -0.4(8) . . . . ?
N6A C30A C29A C28A 0.2(8) . . . . ?
C27A C28A C29A C30A -0.6(8) . . . . ?
N3 C14 C13 C12 0.7(9) . . . . ?
N3 C10 C11 C12 0.5(9) . . . . ?
C9 C10 C11 C12 -177.0(5) . . . . ?
N5 C25 C24 C23 -0.8(9) . . . . ?
C22 C23 C24 C25 1.7(9) . . . . ?
B1 O2 C32 C31 26.4(6) . . . . ?
B1 O2 C32 C36 149.1(6) . . . . ?
B1 O2 C32 C35 -93.0(7) . . . . ?
C14 C13 C12 C11 -0.7(9) . . . . ?
C10 C11 C12 C13 0.1(9) . . . . ?
C21A N5A C25A C24A -1.1(10) . . . . ?
Cu2A N5A C25A C24A 178.5(5) . . . . ?
B1A O1A C31A C33A 157.7(9) . . . . ?
B1A O1A C31A C32A 19.6(7) . . . . ?
B1A O1A C31A C34A -90.9(6) . . . . ?
B1 O1 C31 C32 28.2(6) . . . . ?
B1 O1 C31 C33 151.7(7) . . . . ?
B1 O1 C31 C34 -91.7(6) . . . . ?
O2 C32 C31 O1 -32.5(6) . . . . ?
C36 C32 C31 O1 -149.7(5) . . . . ?
C35 C32 C31 O1 82.2(6) . . . . ?
O2 C32 C31 C33 -150.4(6) . . . . ?
C36 C32 C31 C33 92.4(8) . . . . ?
C35 C32 C31 C33 -35.8(9) . . . . ?
O2 C32 C31 C34 82.2(6) . . . . ?
C36 C32 C31 C34 -35.0(7) . . . . ?
C35 C32 C31 C34 -163.2(6) . . . . ?
N5A C21A C22A C23A -1.7(11) . . . . ?
C20A C21A C22A C23A 179.4(7) . . . . ?
N4 C19 C18 C17 -2.4(11) . . . . ?
B1A O2A C32A C35A 145.8(6) . . . . ?
B1A O2A C32A C36A -94.1(8) . . . . ?
B1A O2A C32A C31A 20.1(7) . . . . ?
C33A C31A C32A O2A -154.8(9) . . . . ?
O1A C31A C32A O2A -23.7(7) . . . . ?
C34A C31A C32A O2A 85.4(6) . . . . ?
C33A C31A C32A C35A 84.9(11) . . . . ?
O1A C31A C32A C35A -144.0(6) . . . . ?
C34A C31A C32A C35A -34.9(8) . . . . ?
C33A C31A C32A C36A -43.4(11) . . . . ?
O1A C31A C32A C36A 87.7(7) . . . . ?
C34A C31A C32A C36A -163.1(7) . . . . ?
N5A C25A C24A C23A 0.5(11) . . . . ?
C31 O1 B1 O2 -12.2(7) . . . . ?
C31 O1 B1 Cu1 -153.2(5) . . . . ?
C31 O1 B1 Cu2 127.2(5) . . . . ?
C32 O2 B1 O1 -9.5(7) . . . . ?
C32 O2 B1 Cu1 134.3(4) . . . . ?
C32 O2 B1 Cu2 -148.5(4) . . . . ?
C31A O1A B1A O2A -7.3(7) . . . . ?
C31A O1A B1A Cu2A 135.2(5) . . . . ?
C31A O1A B1A Cu1A -146.7(5) . . . . ?
C32A O2A B1A O1A -9.1(7) . . . . ?
C32A O2A B1A Cu2A -150.5(5) . . . . ?
C32A O2A B1A Cu1A 128.7(5) . . . . ?
C25A C24A C23A C22A -0.5(12) . . . . ?
C21A C22A C23A C24A 1.1(12) . . . . ?
N4 C15 C16 C17 -0.5(10) . . . . ?
C9 C15 C16 C17 178.7(6) . . . . ?
C19 C18 C17 C16 0.5(12) . . . . ?
C15 C16 C17 C18 0.9(12) . . . . ?
S2 N7 S1 O3 147.6(5) . . . . ?
S2 N7 S1 O4 12.4(8) . . . . ?
S2 N7 S1 C37 -104.8(6) . . . . ?
O3 S1 C37 F5 171.6(7) . . . . ?
O4 S1 C37 F5 -60.4(8) . . . . ?
N7 S1 C37 F5 66.4(8) . . . . ?
O3 S1 C37 F3 -64.2(8) . . . . ?
O4 S1 C37 F3 63.8(8) . . . . ?
N7 S1 C37 F3 -169.5(7) . . . . ?
O3 S1 C37 F4 50.4(8) . . . . ?
O4 S1 C37 F4 178.4(7) . . . . ?
N7 S1 C37 F4 -54.9(8) . . . . ?
S1 N7 S2 O5 164.8(6) . . . . ?
S1 N7 S2 O6 25.0(8) . . . . ?
S1 N7 S2 C38 -87.7(7) . . . . ?
O5 S2 C38 F7 47.2(8) . . . . ?
O6 S2 C38 F7 171.0(7) . . . . ?
N7 S2 C38 F7 -66.5(8) . . . . ?
O5 S2 C38 F6 169.8(8) . . . . ?
O6 S2 C38 F6 -66.4(8) . . . . ?
N7 S2 C38 F6 56.1(8) . . . . ?
O5 S2 C38 F8 -72.8(9) . . . . ?
O6 S2 C38 F8 51.0(8) . . . . ?
N7 S2 C38 F8 173.5(7) . . . . ?
S2A N7A S1A O4A -166.1(15) . . . . ?
S2A N7A S1A O3 -27(2) . . . . ?
S2A N7A S1A C37A 91.9(16) . . . . ?
O4A S1A C37A F5A -39.8(18) . . . . ?
O3 S1A C37A F5A -157.5(15) . . . . ?
N7A S1A C37A F5A 64.9(18) . . . . ?
O4A S1A C37A F3A 76.5(17) . . . . ?
O3 S1A C37A F3A -41.2(17) . . . . ?
N7A S1A C37A F3A -178.8(15) . . . . ?
O4A S1A C37A F4A -167.1(16) . . . . ?
O3 S1A C37A F4A 75.2(16) . . . . ?
N7A S1A C37A F4A -62.3(17) . . . . ?
S1A N7A S2A O5A -24(2) . . . . ?
S1A N7A S2A O6A -162.0(14) . . . . ?
S1A N7A S2A C38A 88.2(16) . . . . ?
O5A S2A C38A F7A -52.6(16) . . . . ?
O6A S2A C38A F7A 72.0(16) . . . . ?
N7A S2A C38A F7A -173.8(14) . . . . ?
O5A S2A C38A F6A 70.4(16) . . . . ?
O6A S2A C38A F6A -165.0(15) . . . . ?
N7A S2A C38A F6A -50.8(17) . . . . ?
O5A S2A C38A F8A -174.1(14) . . . . ?
O6A S2A C38A F8A -49.5(16) . . . . ?
N7A S2A C38A F8A 64.7(15) . . . . ?
S2' N7' S1' O4' 134(8) . . . . ?
S2' N7' S1' O3 -8(9) . . . . ?
S2' N7' S1' C37' -115(8) . . . . ?
O4' S1' C37' F5' 22(3) . . . . ?
O3 S1' C37' F5' 144(2) . . . . ?
N7' S1' C37' F5' -99(2) . . . . ?
O4' S1' C37' F4' 144(3) . . . . ?
O3 S1' C37' F4' -94(2) . . . . ?
N7' S1' C37' F4' 24(3) . . . . ?
O4' S1' C37' F3' -98(3) . . . . ?
O3 S1' C37' F3' 24(2) . . . . ?
N7' S1' C37' F3' 141(2) . . . . ?
S2B N7B S1B O4B -39.4(11) . . . . ?
S2B N7B S1B O3A -176.1(8) . . . . ?
S2B N7B S1B C37B 75.9(9) . . . . ?
O4B S1B C37B F4B 178.1(9) . . . . ?
O3A S1B C37B F4B -48.4(10) . . . . ?
N7B S1B C37B F4B 57.7(9) . . . . ?
O4B S1B C37B F5B 48.6(10) . . . . ?
O3A S1B C37B F5B -177.8(8) . . . . ?
N7B S1B C37B F5B -71.8(9) . . . . ?
O4B S1B C37B F3B -67.2(8) . . . . ?
O3A S1B C37B F3B 66.3(7) . . . . ?
N7B S1B C37B F3B 172.4(6) . . . . ?
S1B N7B S2B O5B -146.6(8) . . . . ?
S1B N7B S2B O6B -3.2(12) . . . . ?
S1B N7B S2B C38B 104.0(9) . . . . ?
O5B S2B C38B F6B -56.6(10) . . . . ?
O6B S2B C38B F6B -177.2(7) . . . . ?
N7B S2B C38B F6B 62.0(8) . . . . ?
O5B S2B C38B F8B 179.4(9) . . . . ?
O6B S2B C38B F8B 58.8(9) . . . . ?
N7B S2B C38B F8B -62.0(8) . . . . ?
O5B S2B C38B F7B 60.0(10) . . . . ?
O6B S2B C38B F7B -60.6(9) . . . . ?
N7B S2B C38B F7B 178.6(9) . . . . ?
S2C N7C S1C O4C -113.4(12) . . . . ?
S2C N7C S1C O3B 42.3(15) . . . . ?
S2C N7C S1C C37C 142.5(8) . . . . ?
O4C S1C C37C F5C 59.1(15) . . . . ?
O3B S1C C37C F5C -66.7(14) . . . . ?
N7C S1C C37C F5C 169.9(13) . . . . ?
O4C S1C C37C F3C -59.4(16) . . . . ?
O3B S1C C37C F3C 174.8(15) . . . . ?
N7C S1C C37C F3C 51.4(15) . . . . ?
O4C S1C C37C F4C 179.9(14) . . . . ?
O3B S1C C37C F4C 54.1(15) . . . . ?
N7C S1C C37C F4C -69.3(14) . . . . ?
S1C N7C S2C O5C -153.3(7) . . . . ?
S1C N7C S2C O6C -18.1(9) . . . . ?
S1C N7C S2C C38C 92.1(8) . . . . ?
O5C S2C C38C F8C -48.8(11) . . . . ?
O6C S2C C38C F8C -176.6(11) . . . . ?
N7C S2C C38C F8C 69.6(11) . . . . ?
O5C S2C C38C F9C -177.0(11) . . . . ?
O6C S2C C38C F9C 55.2(13) . . . . ?
N7C S2C C38C F9C -58.6(12) . . . . ?
O5C S2C C38C F7C 67.0(14) . . . . ?
O6C S2C C38C F7C -60.9(15) . . . . ?
N7C S2C C38C F7C -174.7(13) . . . . ?
C40 O7 C41 C42 -165.0(17) . . . . ?
C41 O7 C40 C39 -159(2) . . . . ?
